data_4119441
loop_
_publ_author_name
'Polly L. Arnold'
'Emmalina Hollis'
'Gary S. Nichol'
'Jason B. Love'
'Jean-Christophe Griveau'
'Roberto Caciuffo'
'Nicola Magnani'
'Laurent Maron'
'Ludovic Castro'
'Ahmed Yahia'
'Samuel O. Odoh'
'Georg Schreckenbach'

_publ_section_title
;
 Oxo-Functionalization and Reduction of the Uranyl Ion through
 Lanthanide-Element Bond Homolysis: Synthetic, Structural, and Bonding
 Analysis of a Series of Singly Reduced Uranyl-Rare Earth 5f1-4fn
 Complexes
;
_journal_name_full 'Journal of the American Chemical Society'
_journal_page_first 3841
_journal_page_last 3854
_journal_paper_doi 10.1021/ja308993g
_journal_volume 135
_journal_year 2013
_chemical_formula_moiety 'C109 H105 Ce2 N21 O4 U2'
_chemical_formula_sum 'C109 H105 Ce2 N21 O4 U2'
_chemical_formula_weight 2529.44
_chemical_name_systematic
;
 ?
;
_space_group_IT_number 14
_symmetry_cell_setting monoclinic
_symmetry_space_group_name_Hall '-P 2ybc'
_symmetry_space_group_name_H-M 'P 1 21/c 1'
_atom_sites_solution_hydrogens geom
_atom_sites_solution_primary direct
_atom_sites_solution_secondary difmap
_audit_creation_method SHELXL-97
_cell_angle_alpha 90.00
_cell_angle_beta 108.585(3)
_cell_angle_gamma 90.00
_cell_formula_units_Z 4
_cell_length_a 16.5830(4)
_cell_length_b 27.5120(5)
_cell_length_c 23.2171(6)
_cell_measurement_reflns_used 19604
_cell_measurement_temperature 100(2)
_cell_measurement_theta_max 29.1552
_cell_measurement_theta_min 2.8644
_cell_volume 10040.0(4)
_computing_cell_refinement
;
CrysAlisPro, Oxford Diffraction Ltd.,
Version 1.171.33.55 (release 05-01-2010 CrysAlis171 .NET)
(compiled Jan  5 2010,16:28:46)
;
_computing_data_collection
;
CrysAlisPro, Oxford Diffraction Ltd.,
Version 1.171.33.55 (release 05-01-2010 CrysAlis171 .NET)
(compiled Jan  5 2010,16:28:46)
;
_computing_data_reduction
;
CrysAlisPro, Oxford Diffraction Ltd.,
Version 1.171.33.55 (release 05-01-2010 CrysAlis171 .NET)
(compiled Jan  5 2010,16:28:46)
;
_computing_molecular_graphics 'ORTEP (Farrugia, 1997)'
_computing_structure_refinement 'SHELXL-97 (Sheldrick, 1997)'
_computing_structure_solution 'SHELXS-97 (Sheldrick, 1990)'
_diffrn_ambient_temperature 100(2)
_diffrn_detector_area_resol_mean 16.1042
_diffrn_measured_fraction_theta_full 0.966
_diffrn_measured_fraction_theta_max 0.966
_diffrn_measurement_device_type 'Xcalibur, Eos'
_diffrn_measurement_method '\w scans'
_diffrn_radiation_monochromator graphite
_diffrn_radiation_source 'fine-focus sealed tube'
_diffrn_radiation_type MoK\a
_diffrn_radiation_wavelength 0.71073
_diffrn_reflns_av_R_equivalents 0.0572
_diffrn_reflns_av_sigmaI/netI 0.1340
_diffrn_reflns_limit_h_max 21
_diffrn_reflns_limit_h_min -20
_diffrn_reflns_limit_k_max 34
_diffrn_reflns_limit_k_min -35
_diffrn_reflns_limit_l_max 29
_diffrn_reflns_limit_l_min -30
_diffrn_reflns_number 67855
_diffrn_reflns_theta_full 27.50
_diffrn_reflns_theta_max 27.50
_diffrn_reflns_theta_min 2.87
_exptl_absorpt_coefficient_mu 4.170
_exptl_absorpt_correction_T_max 1.00000
_exptl_absorpt_correction_T_min 0.83707
_exptl_absorpt_correction_type multi-scan
_exptl_absorpt_process_details
;
CrysAlisPro, Oxford Diffraction Ltd.,
Version 1.171.33.55 (release 05-01-2010 CrysAlis171 .NET)
(compiled Jan  5 2010,16:28:46)
empirical absorption correction using spherical harmonics,
 implemented in SCALE3 ABSPACK scaling algorithm.
;
_exptl_crystal_colour orange
_exptl_crystal_density_diffrn 1.673
_exptl_crystal_description plate
_exptl_crystal_F_000 4952
_exptl_crystal_size_max 0.155
_exptl_crystal_size_mid 0.129
_exptl_crystal_size_min 0.041
_refine_diff_density_max 4.763
_refine_diff_density_min -1.086
_refine_diff_density_rms 0.176
_refine_ls_extinction_method none
_refine_ls_goodness_of_fit_ref 0.993
_refine_ls_hydrogen_treatment constr
_refine_ls_matrix_type full
_refine_ls_number_parameters 1236
_refine_ls_number_reflns 22268
_refine_ls_number_restraints 148
_refine_ls_restrained_S_all 0.994
_refine_ls_R_factor_all 0.1004
_refine_ls_R_factor_gt 0.0527
_refine_ls_shift/su_max 0.002
_refine_ls_shift/su_mean 0.000
_refine_ls_structure_factor_coef Fsqd
_refine_ls_weighting_details 'calc w=1/[\s^2^(Fo^2^)+(0.0598P)^2^+0.0000P] where P=(Fo^2^+2Fc^2^)/3'
_refine_ls_weighting_scheme calc
_refine_ls_wR_factor_gt 0.1224
_refine_ls_wR_factor_ref 0.1289
_reflns_number_gt 13242
_reflns_number_total 22268
_reflns_threshold_expression >2\s(I)
_cod_data_source_file ja308993g_si_004.cif
_cod_data_source_block p10089
_cod_original_sg_symbol_H-M 'P 21/c'
_cod_database_code 4119441

loop_
_symmetry_equiv_pos_as_xyz
'x, y, z'
'-x, y+1/2, -z+1/2'
'-x, -y, -z'
'x, -y-1/2, z-1/2'

loop_
_atom_site_label
_atom_site_type_symbol
_atom_site_fract_x
_atom_site_fract_y
_atom_site_fract_z
_atom_site_U_iso_or_equiv
_atom_site_adp_type
_atom_site_occupancy
_atom_site_symmetry_multiplicity
_atom_site_calc_flag
_atom_site_refinement_flags
C1 C 0.2179(5) 0.9989(3) 0.9378(4) 0.029(2) Uani 1 1 d .
H1 H 0.2728 0.9868 0.9409 0.035 Uiso 1 1 calc R
C2 C 0.1822(5) 1.0374(3) 0.8965(4) 0.030(2) Uani 1 1 d .
C3 C 0.2146(6) 1.0632(3) 0.8584(5) 0.037(2) Uani 1 1 d .
H3 H 0.2706 1.0608 0.8560 0.044 Uiso 1 1 calc R
C4 C 0.1512(6) 1.0930(3) 0.8241(4) 0.036(2) Uani 1 1 d .
H4 H 0.1546 1.1150 0.7934 0.043 Uiso 1 1 calc R
C5 C 0.0799(6) 1.0847(3) 0.8435(4) 0.032(2) Uani 1 1 d .
C6 C -0.0073(5) 1.1084(3) 0.8209(4) 0.032(2) Uani 1 1 d .
C7 C -0.0121(6) 1.1448(4) 0.7698(5) 0.048(3) Uani 1 1 d .
H7A H 0.0276 1.1716 0.7859 0.072 Uiso 1 1 calc R
H7B H -0.0701 1.1576 0.7536 0.072 Uiso 1 1 calc R
H7C H 0.0032 1.1284 0.7372 0.072 Uiso 1 1 calc R
C8 C -0.0248(6) 1.1352(3) 0.8738(4) 0.035(2) Uani 1 1 d .
H8A H -0.0228 1.1120 0.9062 0.053 Uiso 1 1 calc R
H8B H -0.0812 1.1503 0.8594 0.053 Uiso 1 1 calc R
H8C H 0.0185 1.1603 0.8895 0.053 Uiso 1 1 calc R
C9 C -0.0737(6) 1.0673(3) 0.7971(4) 0.032(2) Uani 1 1 d .
C10 C -0.1292(5) 1.0603(4) 0.7387(4) 0.036(2) Uani 1 1 d .
H10 H -0.1358 1.0806 0.7044 0.043 Uiso 1 1 calc R
C11 C -0.1728(6) 1.0179(4) 0.7405(4) 0.036(2) Uani 1 1 d .
H11 H -0.2156 1.0036 0.7073 0.043 Uiso 1 1 calc R
C12 C -0.1430(5) 1.0000(3) 0.7995(4) 0.027(2) Uani 1 1 d .
C13 C -0.1647(5) 0.9570(3) 0.8243(4) 0.030(2) Uani 1 1 d .
H13 H -0.2062 0.9357 0.7991 0.036 Uiso 1 1 calc R
C14 C -0.1443(5) 0.8979(3) 0.8990(4) 0.029(2) Uani 1 1 d .
C15 C -0.1689(5) 0.8922(3) 0.9522(4) 0.032(2) Uani 1 1 d .
H15 H -0.1733 0.9200 0.9752 0.038 Uiso 1 1 calc R
C16 C -0.1865(6) 0.8467(4) 0.9708(5) 0.042(3) Uani 1 1 d .
C17 C -0.2116(7) 0.8420(4) 1.0285(5) 0.057(3) Uani 1 1 d .
H17A H -0.2179 0.8745 1.0439 0.086 Uiso 1 1 calc R
H17B H -0.1672 0.8241 1.0594 0.086 Uiso 1 1 calc R
H17C H -0.2656 0.8245 1.0192 0.086 Uiso 1 1 calc R
C18 C -0.1927(10) 0.7547(4) 0.9593(7) 0.096(5) Uani 1 1 d .
H18A H -0.1669 0.7517 1.0034 0.143 Uiso 1 1 calc R
H18B H -0.1677 0.7306 0.9390 0.143 Uiso 1 1 calc R
H18C H -0.2542 0.7493 0.9482 0.143 Uiso 1 1 calc R
C19 C -0.1764(7) 0.8047(4) 0.9398(6) 0.055(3) Uani 1 1 d .
C20 C -0.1500(6) 0.8108(4) 0.8888(5) 0.041(3) Uani 1 1 d .
H20 H -0.1422 0.7827 0.8675 0.049 Uiso 1 1 calc R
C21 C -0.1344(5) 0.8565(3) 0.8674(4) 0.031(2) Uani 1 1 d .
C22 C -0.1291(6) 0.8316(4) 0.7719(5) 0.044(3) Uani 1 1 d .
H22 H -0.1850 0.8195 0.7655 0.053 Uiso 1 1 calc R
C23 C -0.0900(6) 0.8194(4) 0.7278(4) 0.041(3) Uani 1 1 d .
C24 C -0.1192(9) 0.7996(5) 0.6719(5) 0.081(5) Uani 1 1 d .
H24 H -0.1768 0.7915 0.6510 0.097 Uiso 1 1 calc R
C25 C -0.0537(8) 0.7934(5) 0.6506(5) 0.078(5) Uani 1 1 d .
H25 H -0.0564 0.7788 0.6130 0.094 Uiso 1 1 calc R
C26 C 0.0165(7) 0.8114(4) 0.6916(4) 0.043(3) Uani 1 1 d .
C27 C 0.1067(7) 0.8146(4) 0.6891(5) 0.051(3) Uani 1 1 d .
C28 C 0.1209(10) 0.7701(6) 0.6538(7) 0.108(6) Uani 1 1 d .
H28A H 0.1690 0.7762 0.6389 0.161 Uiso 1 1 calc R
H28B H 0.0695 0.7640 0.6193 0.161 Uiso 1 1 calc R
H28C H 0.1331 0.7417 0.6807 0.161 Uiso 1 1 calc R
C29 C 0.1104(7) 0.8619(5) 0.6530(5) 0.074(4) Uani 1 1 d .
H29A H 0.1119 0.8903 0.6788 0.111 Uiso 1 1 calc R
H29B H 0.0600 0.8636 0.6167 0.111 Uiso 1 1 calc R
H29C H 0.1617 0.8614 0.6407 0.111 Uiso 1 1 calc R
C30 C 0.1746(7) 0.8175(3) 0.7495(4) 0.038(2) Uani 1 1 d U
C31 C 0.2503(7) 0.7902(4) 0.7669(5) 0.053(2) Uani 1 1 d U
H31 H 0.2668 0.7662 0.7435 0.063 Uiso 1 1 calc R
C32 C 0.2954(7) 0.8053(4) 0.8244(5) 0.056(3) Uani 1 1 d U
H32 H 0.3489 0.7929 0.8487 0.067 Uiso 1 1 calc R
C33 C 0.2486(6) 0.8422(3) 0.8409(4) 0.034(2) Uani 1 1 d U
C34 C 0.2646(6) 0.8627(3) 0.8983(4) 0.032(2) Uani 1 1 d .
H34 H 0.3191 0.8572 0.9272 0.039 Uiso 1 1 calc R
C35 C 0.2284(5) 0.8942(3) 0.9798(4) 0.0235(19) Uani 1 1 d .
C36 C 0.2583(5) 0.8547(3) 1.0185(4) 0.028(2) Uani 1 1 d .
H36 H 0.2702 0.8252 1.0014 0.034 Uiso 1 1 calc R
C37 C 0.2715(5) 0.8563(3) 1.0808(4) 0.027(2) Uani 1 1 d .
C38 C 0.3010(7) 0.8115(4) 1.1181(4) 0.048(3) Uani 1 1 d .
H38A H 0.3619 0.8144 1.1405 0.072 Uiso 1 1 calc R
H38B H 0.2913 0.7831 1.0914 0.072 Uiso 1 1 calc R
H38C H 0.2693 0.8078 1.1470 0.072 Uiso 1 1 calc R
C39 C 0.2648(6) 0.9017(4) 1.1723(4) 0.039(3) Uani 1 1 d .
H39A H 0.2198 0.8831 1.1813 0.059 Uiso 1 1 calc R
H39B H 0.2620 0.9357 1.1839 0.059 Uiso 1 1 calc R
H39C H 0.3204 0.8881 1.1953 0.059 Uiso 1 1 calc R
C40 C 0.2530(5) 0.8987(3) 1.1062(4) 0.027(2) Uani 1 1 d .
C41 C 0.2222(5) 0.9385(3) 1.0686(4) 0.026(2) Uani 1 1 d .
H41 H 0.2092 0.9675 1.0860 0.031 Uiso 1 1 calc R
C42 C 0.2097(5) 0.9374(3) 1.0058(4) 0.0211(19) Uani 1 1 d .
C43 C 0.0582(6) 0.8142(4) 0.9561(5) 0.050(3) Uani 1 1 d .
H43 H 0.0401 0.8448 0.9663 0.060 Uiso 1 1 calc R
C44 C 0.0674(8) 0.7766(5) 0.9958(6) 0.079(4) Uani 1 1 d .
H44 H 0.0557 0.7807 1.0330 0.095 Uiso 1 1 calc R
C45 C 0.0948(11) 0.7317(6) 0.9800(9) 0.109(6) Uani 1 1 d .
H45 H 0.1025 0.7048 1.0069 0.131 Uiso 1 1 calc R
C46 C 0.1100(10) 0.7269(5) 0.9270(9) 0.097(5) Uani 1 1 d .
H46 H 0.1279 0.6965 0.9159 0.117 Uiso 1 1 calc R
C47 C 0.0994(7) 0.7662(4) 0.8884(7) 0.066(4) Uani 1 1 d .
H47 H 0.1105 0.7627 0.8509 0.079 Uiso 1 1 calc R
C48 C -0.0403(6) 0.9375(4) 0.6849(5) 0.047(3) Uani 1 1 d .
H48 H -0.0802 0.9120 0.6817 0.056 Uiso 1 1 calc R
C49 C -0.0502(6) 0.9672(4) 0.6344(5) 0.044(3) Uani 1 1 d .
H49 H -0.0901 0.9597 0.5959 0.052 Uiso 1 1 calc R
C50 C 0.0015(7) 1.0087(4) 0.6434(5) 0.050(3) Uani 1 1 d .
H50 H -0.0037 1.0290 0.6093 0.060 Uiso 1 1 calc R
C51 C 0.0569(6) 1.0215(4) 0.6958(5) 0.050(3) Uani 1 1 d U
H51 H 0.0900 1.0503 0.7013 0.061 Uiso 1 1 calc R
C52 C 0.0627(6) 0.9861(4) 0.7462(5) 0.043(3) Uani 1 1 d .
H52 H 0.0969 0.9939 0.7864 0.051 Uiso 1 1 calc R
C101 C 0.6387(5) 0.0730(3) 0.6638(4) 0.026(2) Uani 1 1 d .
H101 H 0.6657 0.0724 0.7066 0.032 Uiso 1 1 calc R
C102 C 0.6464(5) 0.1150(3) 0.6307(4) 0.0235(19) Uani 1 1 d .
C103 C 0.6921(5) 0.1577(3) 0.6492(4) 0.032(2) Uani 1 1 d .
H103 H 0.7286 0.1647 0.6890 0.039 Uiso 1 1 calc R
C104 C 0.6747(6) 0.1880(3) 0.5992(5) 0.036(2) Uani 1 1 d .
H104 H 0.6962 0.2199 0.5979 0.043 Uiso 1 1 calc R
C105 C 0.6194(5) 0.1623(3) 0.5509(4) 0.028(2) Uani 1 1 d .
C106 C 0.5769(5) 0.1784(3) 0.4861(5) 0.037(2) Uani 1 1 d .
C107 C 0.6040(6) 0.2317(3) 0.4775(6) 0.059(3) Uani 1 1 d .
H10A H 0.6643 0.2322 0.4805 0.088 Uiso 1 1 calc R
H10B H 0.5951 0.2525 0.5092 0.088 Uiso 1 1 calc R
H10C H 0.5696 0.2437 0.4375 0.088 Uiso 1 1 calc R
C108 C 0.6050(6) 0.1444(4) 0.4427(5) 0.043(3) Uani 1 1 d .
H10D H 0.5987 0.1105 0.4534 0.065 Uiso 1 1 calc R
H10E H 0.6646 0.1508 0.4467 0.065 Uiso 1 1 calc R
H10F H 0.5693 0.1504 0.4007 0.065 Uiso 1 1 calc R
C109 C 0.4798(6) 0.1761(3) 0.4721(4) 0.031(2) Uani 1 1 d .
C110 C 0.4211(6) 0.2135(3) 0.4558(4) 0.034(2) Uani 1 1 d .
H110 H 0.4323 0.2465 0.4489 0.041 Uiso 1 1 calc R
C111 C 0.3429(6) 0.1933(3) 0.4514(5) 0.041(3) Uani 1 1 d .
H111 H 0.2906 0.2105 0.4421 0.049 Uiso 1 1 calc R
C112 C 0.3536(5) 0.1440(3) 0.4628(4) 0.035(2) Uani 1 1 d .
C113 C 0.2981(5) 0.1069(3) 0.4652(4) 0.026(2) Uani 1 1 d .
H113 H 0.2395 0.1142 0.4571 0.031 Uiso 1 1 calc R
C114 C 0.2647(5) 0.0287(3) 0.4894(4) 0.023(2) Uani 1 1 d .
C115 C 0.2518(5) -0.0152(3) 0.4584(4) 0.025(2) Uani 1 1 d .
H115 H 0.2827 -0.0215 0.4310 0.031 Uiso 1 1 calc R
C116 C 0.1955(5) -0.0507(3) 0.4656(4) 0.029(2) Uani 1 1 d .
C117 C 0.1828(6) -0.0970(3) 0.4307(4) 0.037(2) Uani 1 1 d .
H11A H 0.2186 -0.0971 0.4043 0.055 Uiso 1 1 calc R
H11B H 0.1229 -0.1000 0.4058 0.055 Uiso 1 1 calc R
H11C H 0.1984 -0.1245 0.4589 0.055 Uiso 1 1 calc R
C118 C 0.0870(6) -0.0772(4) 0.5147(4) 0.037(2) Uani 1 1 d .
H11D H 0.0599 -0.0647 0.5436 0.056 Uiso 1 1 calc R
H11E H 0.1172 -0.1075 0.5304 0.056 Uiso 1 1 calc R
H11F H 0.0434 -0.0836 0.4755 0.056 Uiso 1 1 calc R
C119 C 0.1494(5) -0.0401(3) 0.5062(4) 0.027(2) Uani 1 1 d .
C120 C 0.1641(5) 0.0014(3) 0.5375(4) 0.027(2) Uani 1 1 d .
H120 H 0.1347 0.0067 0.5660 0.033 Uiso 1 1 calc R
C121 C 0.2205(5) 0.0380(3) 0.5311(4) 0.027(2) Uani 1 1 d .
C122 C 0.1721(5) 0.0990(3) 0.5768(6) 0.045(3) Uani 1 1 d .
H122 H 0.1179 0.0935 0.5476 0.054 Uiso 1 1 calc R
C123 C 0.1807(6) 0.1317(3) 0.6298(5) 0.032(2) Uani 1 1 d .
C124 C 0.1178(6) 0.1575(3) 0.6444(5) 0.040(3) Uani 1 1 d .
H124 H 0.0592 0.1588 0.6211 0.049 Uiso 1 1 calc R
C125 C 0.1557(7) 0.1807(4) 0.6988(5) 0.045(3) Uani 1 1 d .
H125 H 0.1283 0.2008 0.7202 0.054 Uiso 1 1 calc R
C126 C 0.2419(6) 0.1692(3) 0.7167(5) 0.038(3) Uani 1 1 d .
C127 C 0.3120(6) 0.1898(4) 0.7697(6) 0.052(3) Uani 1 1 d .
C128 C 0.2731(7) 0.2074(5) 0.8186(6) 0.087(5) Uani 1 1 d .
H12A H 0.2210 0.2259 0.7991 0.130 Uiso 1 1 calc R
H12B H 0.3141 0.2283 0.8480 0.130 Uiso 1 1 calc R
H12C H 0.2595 0.1793 0.8397 0.130 Uiso 1 1 calc R
C129 C 0.3490(7) 0.2350(4) 0.7454(7) 0.082(5) Uani 1 1 d .
H12D H 0.3624 0.2258 0.7086 0.123 Uiso 1 1 calc R
H12E H 0.4009 0.2461 0.7765 0.123 Uiso 1 1 calc R
H12F H 0.3069 0.2612 0.7357 0.123 Uiso 1 1 calc R
C130 C 0.3844(6) 0.1538(4) 0.8014(5) 0.043(3) Uani 1 1 d .
C131 C 0.4306(8) 0.1518(5) 0.8601(6) 0.077(4) Uani 1 1 d .
H131 H 0.4208 0.1705 0.8916 0.092 Uiso 1 1 calc R
C132 C 0.4969(7) 0.1171(5) 0.8680(5) 0.065(4) Uani 1 1 d .
H132 H 0.5398 0.1082 0.9046 0.078 Uiso 1 1 calc R
C133 C 0.4847(6) 0.0994(4) 0.8102(5) 0.040(3) Uani 1 1 d .
C134 C 0.5293(6) 0.0623(4) 0.7909(5) 0.039(2) Uani 1 1 d .
H134 H 0.5727 0.0458 0.8215 0.047 Uiso 1 1 calc R
C135 C 0.5535(5) 0.0029(3) 0.7246(4) 0.030(2) Uani 1 1 d .
C136 C 0.5491(6) -0.0358(4) 0.7611(4) 0.040(3) Uani 1 1 d .
H136 H 0.5262 -0.0313 0.7934 0.048 Uiso 1 1 calc R
C137 C 0.5786(6) -0.0819(4) 0.7509(5) 0.040(3) Uani 1 1 d .
C138 C 0.5748(9) -0.1248(4) 0.7922(6) 0.076(4) Uani 1 1 d .
H13A H 0.5385 -0.1504 0.7679 0.115 Uiso 1 1 calc R
H13B H 0.5512 -0.1138 0.8237 0.115 Uiso 1 1 calc R
H13C H 0.6322 -0.1376 0.8114 0.115 Uiso 1 1 calc R
C139 C 0.6362(7) -0.1386(4) 0.6870(5) 0.056(3) Uani 1 1 d .
H13D H 0.6687 -0.1548 0.7249 0.083 Uiso 1 1 calc R
H13E H 0.6720 -0.1350 0.6608 0.083 Uiso 1 1 calc R
H13F H 0.5861 -0.1583 0.6660 0.083 Uiso 1 1 calc R
C140 C 0.6076(6) -0.0883(3) 0.7014(5) 0.037(2) Uani 1 1 d .
C141 C 0.6097(5) -0.0494(3) 0.6644(4) 0.028(2) Uani 1 1 d .
H141 H 0.6287 -0.0544 0.6303 0.034 Uiso 1 1 calc R
C142 C 0.5850(5) -0.0033(3) 0.6757(4) 0.026(2) Uani 1 1 d .
C147 C 0.3054(7) 0.0037(4) 0.7356(5) 0.056(3) Uani 1 1 d .
H143 H 0.2943 0.0326 0.7543 0.067 Uiso 1 1 calc R
C146 C 0.2936(8) -0.0407(5) 0.7603(6) 0.072(4) Uani 1 1 d .
H144 H 0.2757 -0.0421 0.7952 0.086 Uiso 1 1 calc R
C145 C 0.3085(8) -0.0828(5) 0.7331(6) 0.069(4) Uani 1 1 d .
H145 H 0.3008 -0.1136 0.7492 0.083 Uiso 1 1 calc R
C144 C 0.3338(7) -0.0800(4) 0.6840(6) 0.062(4) Uani 1 1 d .
H146 H 0.3425 -0.1086 0.6638 0.075 Uiso 1 1 calc R
C143 C 0.3472(6) -0.0340(4) 0.6629(5) 0.048(3) Uani 1 1 d .
H147 H 0.3686 -0.0324 0.6295 0.058 Uiso 1 1 calc R
N1 N 0.1759(4) 0.9801(2) 0.9713(3) 0.0230(16) Uani 1 1 d .
N2 N 0.0991(4) 1.0509(2) 0.8878(3) 0.0249(17) Uani 1 1 d .
N3 N -0.0817(4) 1.0307(3) 0.8353(3) 0.0248(17) Uani 1 1 d .
N4 N -0.1287(4) 0.9461(3) 0.8816(3) 0.0260(17) Uani 1 1 d .
N5 N -0.0960(4) 0.8576(3) 0.8203(4) 0.0343(19) Uani 1 1 d .
N6 N -0.0028(5) 0.8268(3) 0.7419(3) 0.0351(19) Uani 1 1 d .
N7 N 0.1741(5) 0.8490(2) 0.7935(3) 0.0288(16) Uani 1 1 d U
N8 N 0.2106(4) 0.8888(2) 0.9157(3) 0.0228(16) Uani 1 1 d .
N9 N 0.0736(5) 0.8095(3) 0.9032(4) 0.041(2) Uani 1 1 d .
N10 N 0.0195(3) 0.9427(2) 0.7352(3) 0.0058(12) Uani 1 1 d U
N101 N 0.5956(4) 0.0354(2) 0.6372(3) 0.0220(16) Uani 1 1 d .
N102 N 0.6007(4) 0.1180(2) 0.5689(3) 0.0231(16) Uani 1 1 d .
N103 N 0.4420(4) 0.1338(2) 0.4761(3) 0.0223(16) Uani 1 1 d .
N104 N 0.3240(4) 0.0625(2) 0.4783(3) 0.0229(16) Uani 1 1 d .
N105 N 0.2393(4) 0.0783(3) 0.5714(3) 0.0277(18) Uani 1 1 d .
N106 N 0.2577(5) 0.1399(3) 0.6746(4) 0.039(2) Uani 1 1 d .
N107 N 0.4151(5) 0.1222(3) 0.7684(4) 0.0350(19) Uani 1 1 d .
N108 N 0.5159(4) 0.0485(3) 0.7344(3) 0.0273(17) Uani 1 1 d .
N109 N 0.3313(5) 0.0081(3) 0.6870(4) 0.044(2) Uani 1 1 d .
O1 O 0.0394(3) 0.9462(2) 0.8821(3) 0.0336(15) Uani 1 1 d .
O2 O -0.0114(3) 1.04379(19) 0.9824(2) 0.0228(13) Uani 1 1 d .
O3 O 0.4388(3) 0.0776(2) 0.5888(3) 0.0281(14) Uani 1 1 d .
O4 O 0.5371(3) 0.02806(18) 0.4727(2) 0.0180(12) Uani 1 1 d .
Ce1 Ce 0.06031(3) 0.881621(18) 0.82912(2) 0.02369(12) Uani 1 1 d .
Ce2 Ce 0.38008(3) 0.092503(19) 0.66332(2) 0.02837(13) Uani 1 1 d .
U1 U 0.012392(19) 0.996206(11) 0.929233(15) 0.02033(8) Uani 1 1 d .
U2 U 0.488839(18) 0.056080(11) 0.530853(15) 0.01847(8) Uani 1 1 d .
N110 N 0.4676(5) 0.1718(2) 0.6604(4) 0.073(3) Uani 1 1 d GU
C148 C 0.5217(5) 0.1932(3) 0.7127(4) 0.081(3) Uani 1 1 d GU
H148 H 0.5435 0.1746 0.7488 0.097 Uiso 1 1 calc R
C149 C 0.5441(5) 0.2419(3) 0.7122(4) 0.087(3) Uani 1 1 d GU
H149 H 0.5811 0.2565 0.7479 0.105 Uiso 1 1 calc R
C150 C 0.5123(6) 0.2691(2) 0.6593(5) 0.101(4) Uani 1 1 d GU
H150 H 0.5276 0.3023 0.6589 0.122 Uiso 1 1 calc R
C151 C 0.4582(6) 0.2477(3) 0.6070(4) 0.098(4) Uani 1 1 d GU
H151 H 0.4365 0.2663 0.5709 0.117 Uiso 1 1 calc R
C152 C 0.4358(5) 0.1990(3) 0.6076(3) 0.088(3) Uani 1 1 d GU
H152 H 0.3988 0.1844 0.5718 0.106 Uiso 1 1 calc R
N200 N 0.5720(6) 0.9796(4) 0.9346(5) 0.136(4) Uani 1 1 d GU
C200 C 0.6114(4) 0.9371(5) 0.9618(5) 0.131(4) Uani 1 1 d GU
H200 H 0.6717 0.9352 0.9769 0.157 Uiso 1 1 calc R
C201 C 0.5625(7) 0.8972(4) 0.9668(6) 0.139(5) Uani 1 1 d GU
H201 H 0.5894 0.8681 0.9853 0.167 Uiso 1 1 calc R
C202 C 0.4742(7) 0.8999(4) 0.9447(6) 0.137(5) Uani 1 1 d GU
H202 H 0.4408 0.8727 0.9481 0.165 Uiso 1 1 calc R
C203 C 0.4349(4) 0.9425(4) 0.9175(6) 0.137(5) Uani 1 1 d GU
H203 H 0.3745 0.9443 0.9024 0.165 Uiso 1 1 calc R
C204 C 0.4837(6) 0.9823(4) 0.9125(5) 0.127(4) Uani 1 1 d GU
H204 H 0.4568 1.0114 0.8939 0.152 Uiso 1 1 calc R

loop_
_atom_site_aniso_label
_atom_site_aniso_U_11
_atom_site_aniso_U_22
_atom_site_aniso_U_33
_atom_site_aniso_U_23
_atom_site_aniso_U_13
_atom_site_aniso_U_12
C1 0.021(4) 0.029(5) 0.029(6) -0.008(5) -0.003(4) 0.003(4)
C2 0.028(5) 0.031(5) 0.031(6) 0.003(5) 0.013(4) 0.001(4)
C3 0.039(5) 0.032(6) 0.047(7) 0.001(5) 0.024(5) -0.005(4)
C4 0.057(6) 0.024(5) 0.039(6) 0.011(5) 0.031(5) 0.004(4)
C5 0.041(6) 0.026(5) 0.028(6) 0.006(5) 0.012(5) 0.002(4)
C6 0.032(5) 0.032(5) 0.031(6) 0.009(5) 0.010(5) 0.002(4)
C7 0.059(7) 0.039(6) 0.050(8) 0.024(6) 0.023(6) 0.018(5)
C8 0.044(6) 0.025(5) 0.037(6) 0.006(5) 0.014(5) 0.013(4)
C9 0.036(5) 0.038(6) 0.023(6) 0.007(5) 0.009(4) 0.017(4)
C10 0.032(5) 0.052(7) 0.020(5) 0.018(5) 0.004(4) 0.019(5)
C11 0.029(5) 0.041(6) 0.031(6) -0.007(5) -0.001(5) 0.010(4)
C12 0.025(5) 0.035(5) 0.018(5) 0.002(5) 0.002(4) 0.008(4)
C13 0.018(4) 0.032(5) 0.032(6) -0.009(5) -0.002(4) 0.004(4)
C14 0.022(5) 0.031(5) 0.031(6) -0.003(5) 0.004(4) -0.005(4)
C15 0.027(5) 0.035(6) 0.035(6) -0.006(5) 0.013(5) -0.005(4)
C16 0.045(6) 0.036(6) 0.058(8) 0.001(6) 0.033(6) -0.007(5)
C17 0.070(8) 0.044(7) 0.071(9) 0.002(6) 0.041(7) -0.005(6)
C18 0.164(14) 0.038(8) 0.131(14) 0.005(8) 0.112(13) -0.016(8)
C19 0.073(8) 0.038(7) 0.071(9) -0.004(6) 0.048(7) -0.007(5)
C20 0.038(6) 0.043(6) 0.044(7) -0.005(5) 0.016(5) -0.005(5)
C21 0.021(5) 0.037(6) 0.036(6) -0.002(5) 0.009(4) -0.003(4)
C22 0.044(6) 0.039(6) 0.041(7) 0.005(6) 0.002(5) -0.014(5)
C23 0.051(7) 0.042(6) 0.021(6) 0.003(5) 0.002(5) -0.018(5)
C24 0.087(10) 0.114(12) 0.037(8) -0.034(8) 0.013(7) -0.067(9)
C25 0.102(10) 0.112(12) 0.028(7) -0.041(7) 0.030(7) -0.063(9)
C26 0.064(7) 0.043(6) 0.018(6) -0.013(5) 0.009(5) -0.017(5)
C27 0.084(8) 0.042(7) 0.033(7) -0.017(6) 0.027(6) -0.001(6)
C28 0.142(14) 0.116(14) 0.074(11) -0.057(10) 0.047(11) 0.013(11)
C29 0.068(8) 0.128(13) 0.025(7) 0.011(8) 0.012(6) -0.008(8)
C30 0.073(5) 0.030(5) 0.019(4) -0.002(4) 0.027(4) -0.001(4)
C31 0.086(6) 0.044(5) 0.031(5) -0.005(4) 0.021(5) 0.028(5)
C32 0.074(6) 0.053(5) 0.040(5) 0.002(5) 0.017(5) 0.038(5)
C33 0.048(5) 0.034(5) 0.026(5) 0.007(4) 0.019(4) 0.018(4)
C34 0.036(5) 0.039(6) 0.020(5) 0.000(5) 0.006(4) 0.004(4)
C35 0.022(4) 0.034(5) 0.011(5) -0.002(4) 0.001(4) -0.005(4)
C36 0.039(5) 0.025(5) 0.016(5) -0.004(4) 0.002(4) 0.012(4)
C37 0.019(4) 0.042(6) 0.014(5) 0.000(4) -0.003(4) 0.011(4)
C38 0.072(7) 0.050(7) 0.022(6) 0.013(5) 0.015(5) 0.028(6)
C39 0.039(5) 0.059(7) 0.014(5) -0.002(5) 0.001(4) 0.021(5)
C40 0.017(4) 0.044(6) 0.013(5) -0.003(4) -0.005(4) 0.010(4)
C41 0.024(4) 0.027(5) 0.023(5) -0.009(4) 0.003(4) 0.006(4)
C42 0.019(4) 0.025(5) 0.018(5) 0.001(4) 0.003(4) 0.007(3)
C43 0.049(7) 0.054(7) 0.044(8) 0.018(6) 0.012(6) 0.005(5)
C44 0.101(11) 0.074(10) 0.060(10) 0.042(8) 0.023(8) 0.013(8)
C45 0.149(16) 0.068(12) 0.108(16) 0.051(11) 0.039(13) -0.011(10)
C46 0.121(13) 0.045(9) 0.124(16) 0.029(10) 0.037(12) 0.025(8)
C47 0.044(7) 0.055(8) 0.099(12) 0.019(8) 0.023(7) 0.003(6)
C48 0.046(6) 0.050(7) 0.038(7) -0.002(6) 0.003(5) -0.010(5)
C49 0.050(6) 0.050(7) 0.027(6) 0.009(6) 0.007(5) 0.012(5)
C50 0.063(7) 0.062(8) 0.031(7) 0.013(6) 0.025(6) 0.026(6)
C51 0.038(4) 0.066(5) 0.051(5) -0.022(4) 0.020(4) -0.004(4)
C52 0.046(6) 0.049(7) 0.024(6) -0.005(5) -0.002(5) 0.023(5)
C101 0.028(5) 0.034(5) 0.017(5) 0.004(4) 0.007(4) 0.004(4)
C102 0.028(5) 0.022(5) 0.022(5) 0.003(4) 0.010(4) 0.003(4)
C103 0.037(5) 0.029(5) 0.027(6) -0.017(5) 0.003(4) -0.008(4)
C104 0.038(5) 0.020(5) 0.054(7) -0.009(5) 0.023(5) -0.007(4)
C105 0.032(5) 0.020(5) 0.036(6) 0.002(4) 0.018(5) -0.004(4)
C106 0.029(5) 0.032(5) 0.047(7) 0.021(5) 0.010(5) -0.003(4)
C107 0.060(7) 0.028(6) 0.093(10) 0.023(6) 0.032(7) -0.014(5)
C108 0.049(6) 0.051(7) 0.032(6) 0.007(5) 0.016(5) -0.004(5)
C109 0.038(5) 0.028(5) 0.031(6) 0.007(5) 0.016(5) -0.006(4)
C110 0.051(6) 0.011(5) 0.039(6) 0.012(4) 0.014(5) 0.000(4)
C111 0.043(6) 0.025(5) 0.058(8) 0.017(5) 0.020(5) 0.018(4)
C112 0.032(5) 0.032(6) 0.040(6) 0.010(5) 0.011(5) 0.001(4)
C113 0.022(4) 0.033(5) 0.028(5) 0.001(4) 0.016(4) 0.004(4)
C114 0.017(4) 0.027(5) 0.024(5) 0.013(4) 0.003(4) 0.002(3)
C115 0.019(4) 0.032(5) 0.023(5) 0.001(4) 0.002(4) 0.000(4)
C116 0.028(5) 0.029(5) 0.029(6) 0.005(4) 0.009(4) 0.003(4)
C117 0.037(5) 0.034(6) 0.041(7) 0.003(5) 0.016(5) -0.011(4)
C118 0.042(6) 0.048(6) 0.026(6) -0.002(5) 0.016(5) -0.005(5)
C119 0.016(4) 0.040(6) 0.017(5) 0.006(4) -0.007(4) -0.003(4)
C120 0.029(5) 0.028(5) 0.026(5) 0.000(4) 0.011(4) 0.002(4)
C121 0.025(5) 0.031(5) 0.028(6) -0.001(4) 0.013(4) 0.004(4)
C122 0.020(5) 0.020(5) 0.106(10) 0.025(6) 0.035(6) 0.004(4)
C123 0.033(5) 0.025(5) 0.046(7) 0.001(5) 0.024(5) -0.003(4)
C124 0.047(6) 0.036(6) 0.049(7) 0.008(5) 0.030(6) 0.010(5)
C125 0.066(7) 0.032(6) 0.062(8) 0.003(6) 0.056(7) 0.007(5)
C126 0.054(6) 0.021(5) 0.052(7) -0.014(5) 0.037(6) -0.007(4)
C127 0.047(6) 0.036(6) 0.087(10) -0.029(6) 0.042(7) -0.006(5)
C128 0.070(8) 0.107(11) 0.099(12) -0.089(10) 0.048(8) -0.020(8)
C129 0.048(7) 0.023(6) 0.177(16) -0.032(8) 0.040(9) -0.010(5)
C130 0.054(7) 0.044(6) 0.036(7) -0.026(6) 0.022(6) -0.024(5)
C131 0.083(9) 0.098(11) 0.051(9) -0.045(8) 0.024(8) 0.005(8)
C132 0.052(7) 0.102(11) 0.033(7) -0.028(7) 0.002(6) 0.010(7)
C133 0.045(6) 0.047(7) 0.039(7) -0.011(6) 0.029(6) -0.008(5)
C134 0.044(6) 0.039(6) 0.037(7) 0.008(5) 0.017(5) -0.011(5)
C135 0.033(5) 0.027(5) 0.030(6) -0.005(5) 0.012(4) -0.008(4)
C136 0.061(7) 0.041(6) 0.028(6) 0.005(5) 0.030(5) 0.004(5)
C137 0.051(6) 0.037(6) 0.036(7) 0.017(5) 0.018(5) 0.002(5)
C138 0.132(12) 0.049(8) 0.075(10) 0.032(7) 0.070(9) 0.016(7)
C139 0.079(8) 0.038(7) 0.052(8) 0.016(6) 0.024(7) 0.011(6)
C140 0.047(6) 0.026(5) 0.030(6) -0.001(5) 0.002(5) 0.000(4)
C141 0.038(5) 0.026(5) 0.024(5) -0.002(4) 0.014(4) -0.001(4)
C142 0.031(5) 0.021(5) 0.023(5) 0.006(4) 0.003(4) 0.000(4)
C147 0.062(7) 0.058(8) 0.061(9) -0.007(7) 0.037(7) 0.000(6)
C146 0.077(9) 0.083(10) 0.068(10) 0.013(9) 0.040(8) -0.018(8)
C145 0.090(10) 0.067(9) 0.059(9) 0.012(8) 0.036(8) -0.032(7)
C144 0.059(7) 0.056(8) 0.077(10) 0.006(7) 0.031(7) -0.029(6)
C143 0.056(7) 0.043(7) 0.053(8) -0.008(6) 0.026(6) -0.003(5)
N1 0.023(4) 0.027(4) 0.019(4) -0.003(3) 0.007(3) -0.001(3)
N2 0.031(4) 0.022(4) 0.026(4) 0.000(3) 0.015(3) 0.006(3)
N3 0.023(4) 0.029(4) 0.018(4) 0.008(4) 0.000(3) 0.005(3)
N4 0.027(4) 0.025(4) 0.024(5) 0.001(4) 0.006(3) 0.001(3)
N5 0.029(4) 0.039(5) 0.028(5) 0.003(4) -0.002(4) 0.000(4)
N6 0.050(5) 0.039(5) 0.015(4) -0.006(4) 0.009(4) -0.007(4)
N7 0.049(4) 0.022(4) 0.022(4) 0.002(3) 0.019(3) 0.004(3)
N8 0.029(4) 0.024(4) 0.015(4) 0.006(3) 0.006(3) 0.005(3)
N9 0.035(5) 0.037(5) 0.041(6) 0.022(5) -0.001(4) -0.005(4)
N10 0.0060(14) 0.0064(14) 0.0034(14) 0.0025(10) -0.0005(10) -0.0013(9)
N101 0.027(4) 0.022(4) 0.020(4) -0.003(3) 0.011(3) -0.001(3)
N102 0.026(4) 0.020(4) 0.026(4) -0.001(3) 0.011(3) -0.008(3)
N103 0.028(4) 0.018(4) 0.022(4) 0.004(3) 0.010(3) 0.002(3)
N104 0.019(3) 0.020(4) 0.032(5) 0.007(3) 0.012(3) 0.003(3)
N105 0.025(4) 0.029(4) 0.033(5) -0.006(4) 0.016(4) -0.001(3)
N106 0.029(4) 0.036(5) 0.059(6) -0.019(4) 0.025(4) -0.005(3)
N107 0.046(5) 0.039(5) 0.025(5) -0.012(4) 0.018(4) -0.003(4)
N108 0.044(4) 0.026(4) 0.012(4) -0.005(3) 0.008(4) -0.004(3)
N109 0.046(5) 0.044(6) 0.042(6) -0.001(5) 0.015(4) -0.010(4)
O1 0.027(3) 0.039(4) 0.029(4) -0.019(3) 0.001(3) 0.004(3)
O2 0.028(3) 0.020(3) 0.018(3) 0.007(3) 0.004(3) 0.003(2)
O3 0.026(3) 0.034(4) 0.027(4) -0.002(3) 0.011(3) -0.008(3)
O4 0.026(3) 0.010(3) 0.023(3) -0.003(3) 0.015(3) -0.002(2)
Ce1 0.0315(3) 0.0235(3) 0.0154(3) -0.0015(2) 0.0064(2) 0.0030(2)
Ce2 0.0284(3) 0.0336(3) 0.0269(3) -0.0099(3) 0.0142(2) 0.0001(2)
U1 0.02264(16) 0.02155(18) 0.01564(17) 0.00116(15) 0.00446(13) 0.00327(13)
U2 0.02264(16) 0.01530(16) 0.01950(18) -0.00086(15) 0.00958(14) -0.00032(13)
N110 0.102(6) 0.041(5) 0.099(7) -0.031(5) 0.065(6) -0.006(4)
C148 0.087(7) 0.059(6) 0.109(8) -0.015(6) 0.047(6) -0.011(5)
C149 0.096(7) 0.063(6) 0.114(8) -0.011(6) 0.049(6) -0.018(6)
C150 0.123(8) 0.071(7) 0.119(8) -0.008(6) 0.052(7) -0.025(6)
C151 0.144(8) 0.061(6) 0.096(8) -0.013(6) 0.049(7) -0.034(6)
C152 0.140(8) 0.044(6) 0.091(7) -0.028(6) 0.050(7) -0.003(6)
N200 0.079(6) 0.181(10) 0.142(9) 0.017(8) 0.026(7) -0.006(6)
C200 0.069(7) 0.170(11) 0.143(10) 0.016(9) 0.019(7) 0.007(7)
C201 0.075(7) 0.172(11) 0.148(10) 0.026(9) 0.004(8) 0.011(7)
C202 0.066(7) 0.174(11) 0.157(10) 0.044(9) 0.014(7) -0.007(7)
C203 0.055(7) 0.175(11) 0.166(10) 0.045(9) 0.013(7) -0.008(6)
C204 0.051(6) 0.167(10) 0.167(10) 0.019(8) 0.041(7) -0.011(6)

loop_
_atom_type_symbol
_atom_type_description
_atom_type_scat_dispersion_real
_atom_type_scat_dispersion_imag
_atom_type_scat_source
C C 0.0033 0.0016 'International Tables Vol C Tables 4.2.6.8 and 6.1.1.4'
H H 0.0000 0.0000 'International Tables Vol C Tables 4.2.6.8 and 6.1.1.4'
N N 0.0061 0.0033 'International Tables Vol C Tables 4.2.6.8 and 6.1.1.4'
O O 0.0106 0.0060 'International Tables Vol C Tables 4.2.6.8 and 6.1.1.4'
Ce Ce -0.2486 2.6331 'International Tables Vol C Tables 4.2.6.8 and 6.1.1.4'
U U -9.6767 9.6646 'International Tables Vol C Tables 4.2.6.8 and 6.1.1.4'

loop_
_geom_angle_atom_site_label_1
_geom_angle_atom_site_label_2
_geom_angle_atom_site_label_3
_geom_angle
_geom_angle_site_symmetry_1
_geom_angle_site_symmetry_3
N1 C1 C2 120.7(8) . .
N1 C1 H1 119.7 . .
C2 C1 H1 119.7 . .
C3 C2 N2 110.2(8) . .
C3 C2 C1 130.9(8) . .
N2 C2 C1 118.7(7) . .
C2 C3 C4 107.4(8) . .
C2 C3 H3 126.3 . .
C4 C3 H3 126.3 . .
C3 C4 C5 106.5(8) . .
C3 C4 H4 126.7 . .
C5 C4 H4 126.7 . .
N2 C5 C4 109.6(8) . .
N2 C5 C6 121.9(7) . .
C4 C5 C6 128.5(8) . .
C5 C6 C8 109.2(8) . .
C5 C6 C7 110.9(7) . .
C8 C6 C7 109.2(8) . .
C5 C6 C9 107.5(7) . .
C8 C6 C9 109.9(7) . .
C7 C6 C9 110.2(8) . .
C6 C7 H7A 109.5 . .
C6 C7 H7B 109.5 . .
H7A C7 H7B 109.5 . .
C6 C7 H7C 109.5 . .
H7A C7 H7C 109.5 . .
H7B C7 H7C 109.5 . .
C6 C8 H8A 109.5 . .
C6 C8 H8B 109.5 . .
H8A C8 H8B 109.5 . .
C6 C8 H8C 109.5 . .
H8A C8 H8C 109.5 . .
H8B C8 H8C 109.5 . .
N3 C9 C10 110.9(8) . .
N3 C9 C6 120.5(8) . .
C10 C9 C6 128.5(9) . .
C11 C10 C9 106.2(8) . .
C11 C10 H10 126.9 . .
C9 C10 H10 126.9 . .
C10 C11 C12 107.7(9) . .
C10 C11 H11 126.1 . .
C12 C11 H11 126.1 . .
N3 C12 C11 109.8(8) . .
N3 C12 C13 120.1(8) . .
C11 C12 C13 130.0(9) . .
N4 C13 C12 120.9(8) . .
N4 C13 H13 119.5 . .
C12 C13 H13 119.5 . .
C21 C14 C15 118.7(8) . .
C21 C14 N4 123.1(8) . .
C15 C14 N4 118.2(8) . .
C16 C15 C14 121.1(9) . .
C16 C15 H15 119.5 . .
C14 C15 H15 119.5 . .
C15 C16 C19 121.0(9) . .
C15 C16 C17 119.5(9) . .
C19 C16 C17 119.4(9) . .
C16 C17 H17A 109.5 . .
C16 C17 H17B 109.5 . .
H17A C17 H17B 109.5 . .
C16 C17 H17C 109.5 . .
H17A C17 H17C 109.5 . .
H17B C17 H17C 109.5 . .
C19 C18 H18A 109.5 . .
C19 C18 H18B 109.5 . .
H18A C18 H18B 109.5 . .
C19 C18 H18C 109.5 . .
H18A C18 H18C 109.5 . .
H18B C18 H18C 109.5 . .
C20 C19 C16 117.1(9) . .
C20 C19 C18 120.1(10) . .
C16 C19 C18 122.8(10) . .
C19 C20 C21 123.4(9) . .
C19 C20 H20 118.3 . .
C21 C20 H20 118.3 . .
C14 C21 C20 118.6(9) . .
C14 C21 N5 122.7(8) . .
C20 C21 N5 117.8(8) . .
N5 C22 C23 126.3(9) . .
N5 C22 H22 116.9 . .
C23 C22 H22 116.9 . .
C24 C23 N6 108.4(10) . .
C24 C23 C22 133.2(10) . .
N6 C23 C22 118.4(9) . .
C25 C24 C23 108.7(11) . .
C25 C24 H24 125.6 . .
C23 C24 H24 125.6 . .
C24 C25 C26 108.2(10) . .
C24 C25 H25 125.9 . .
C26 C25 H25 125.9 . .
C25 C26 N6 109.5(9) . .
C25 C26 C27 129.5(10) . .
N6 C26 C27 121.0(9) . .
C30 C27 C26 115.1(8) . .
C30 C27 C28 110.2(10) . .
C26 C27 C28 107.2(10) . .
C30 C27 C29 108.2(9) . .
C26 C27 C29 106.1(9) . .
C28 C27 C29 109.9(10) . .
C27 C28 H28A 109.5 . .
C27 C28 H28B 109.5 . .
H28A C28 H28B 109.5 . .
C27 C28 H28C 109.5 . .
H28A C28 H28C 109.5 . .
H28B C28 H28C 109.5 . .
C27 C29 H29A 109.5 . .
C27 C29 H29B 109.5 . .
H29A C29 H29B 109.5 . .
C27 C29 H29C 109.5 . .
H29A C29 H29C 109.5 . .
H29B C29 H29C 109.5 . .
N7 C30 C31 110.3(9) . .
N7 C30 C27 124.3(9) . .
C31 C30 C27 125.3(9) . .
C32 C31 C30 106.2(9) . .
C32 C31 H31 126.9 . .
C30 C31 H31 126.9 . .
C31 C32 C33 107.9(9) . .
C31 C32 H32 126.1 . .
C33 C32 H32 126.1 . .
N7 C33 C34 123.9(8) . .
N7 C33 C32 108.1(9) . .
C34 C33 C32 126.9(9) . .
N8 C34 C33 125.2(9) . .
N8 C34 H34 117.4 . .
C33 C34 H34 117.4 . .
C36 C35 C42 117.6(8) . .
C36 C35 N8 120.1(8) . .
C42 C35 N8 122.1(7) . .
C35 C36 C37 123.3(8) . .
C35 C36 H36 118.3 . .
C37 C36 H36 118.3 . .
C40 C37 C36 119.1(8) . .
C40 C37 C38 121.5(8) . .
C36 C37 C38 119.3(8) . .
C37 C38 H38A 109.5 . .
C37 C38 H38B 109.5 . .
H38A C38 H38B 109.5 . .
C37 C38 H38C 109.5 . .
H38A C38 H38C 109.5 . .
H38B C38 H38C 109.5 . .
C40 C39 H39A 109.5 . .
C40 C39 H39B 109.5 . .
H39A C39 H39B 109.5 . .
C40 C39 H39C 109.5 . .
H39A C39 H39C 109.5 . .
H39B C39 H39C 109.5 . .
C37 C40 C41 118.8(8) . .
C37 C40 C39 120.8(8) . .
C41 C40 C39 120.4(8) . .
C40 C41 C42 122.5(8) . .
C40 C41 H41 118.8 . .
C42 C41 H41 118.8 . .
C41 C42 C35 118.8(7) . .
C41 C42 N1 117.7(7) . .
C35 C42 N1 123.5(7) . .
N9 C43 C44 122.5(12) . .
N9 C43 H43 118.8 . .
C44 C43 H43 118.8 . .
C43 C44 C45 117.8(13) . .
C43 C44 H44 121.1 . .
C45 C44 H44 121.1 . .
C46 C45 C44 119.9(14) . .
C46 C45 H45 120.1 . .
C44 C45 H45 120.1 . .
C45 C46 C47 119.8(15) . .
C45 C46 H46 120.1 . .
C47 C46 H46 120.1 . .
N9 C47 C46 120.8(13) . .
N9 C47 H47 119.6 . .
C46 C47 H47 119.6 . .
N10 C48 C49 123.5(10) . .
N10 C48 H48 118.3 . .
C49 C48 H48 118.3 . .
C48 C49 C50 116.7(10) . .
C48 C49 H49 121.6 . .
C50 C49 H49 121.6 . .
C51 C50 C49 124.5(11) . .
C51 C50 H50 117.8 . .
C49 C50 H50 117.8 . .
C50 C51 C52 113.6(10) . .
C50 C51 H51 123.2 . .
C52 C51 H51 123.2 . .
N10 C52 C51 121.3(9) . .
N10 C52 H52 119.3 . .
C51 C52 H52 119.3 . .
N101 C101 C102 121.6(8) . .
N101 C101 H101 119.2 . .
C102 C101 H101 119.2 . .
C103 C102 N102 109.4(7) . .
C103 C102 C101 131.0(9) . .
N102 C102 C101 119.6(8) . .
C104 C103 C102 107.6(8) . .
C104 C103 H103 126.2 . .
C102 C103 H103 126.2 . .
C103 C104 C105 106.0(8) . .
C103 C104 H104 127.0 . .
C105 C104 H104 127.0 . .
N102 C105 C104 111.4(8) . .
N102 C105 C106 119.5(8) . .
C104 C105 C106 129.0(8) . .
C105 C106 C109 108.8(7) . .
C105 C106 C108 109.1(7) . .
C109 C106 C108 110.3(8) . .
C105 C106 C107 109.9(8) . .
C109 C106 C107 109.7(8) . .
C108 C106 C107 109.0(8) . .
C106 C107 H10A 109.5 . .
C106 C107 H10B 109.5 . .
H10A C107 H10B 109.5 . .
C106 C107 H10C 109.5 . .
H10A C107 H10C 109.5 . .
H10B C107 H10C 109.5 . .
C106 C108 H10D 109.5 . .
C106 C108 H10E 109.5 . .
H10D C108 H10E 109.5 . .
C106 C108 H10F 109.5 . .
H10D C108 H10F 109.5 . .
H10E C108 H10F 109.5 . .
N103 C109 C110 111.2(7) . .
N103 C109 C106 120.3(8) . .
C110 C109 C106 128.5(8) . .
C109 C110 C111 106.4(8) . .
C109 C110 H110 126.8 . .
C111 C110 H110 126.8 . .
C112 C111 C110 108.6(8) . .
C112 C111 H111 125.7 . .
C110 C111 H111 125.7 . .
C111 C112 C113 133.0(8) . .
C111 C112 N103 107.2(8) . .
C113 C112 N103 119.7(8) . .
N104 C113 C112 121.8(7) . .
N104 C113 H113 119.1 . .
C112 C113 H113 119.1 . .
C115 C114 C121 119.0(7) . .
C115 C114 N104 118.2(7) . .
C121 C114 N104 122.9(8) . .
C114 C115 C116 122.9(8) . .
C114 C115 H115 118.5 . .
C116 C115 H115 118.5 . .
C115 C116 C119 117.3(8) . .
C115 C116 C117 121.0(8) . .
C119 C116 C117 121.6(8) . .
C116 C117 H11A 109.5 . .
C116 C117 H11B 109.5 . .
H11A C117 H11B 109.5 . .
C116 C117 H11C 109.5 . .
H11A C117 H11C 109.5 . .
H11B C117 H11C 109.5 . .
C119 C118 H11D 109.5 . .
C119 C118 H11E 109.5 . .
H11D C118 H11E 109.5 . .
C119 C118 H11F 109.5 . .
H11D C118 H11F 109.5 . .
H11E C118 H11F 109.5 . .
C120 C119 C116 119.6(8) . .
C120 C119 C118 121.5(8) . .
C116 C119 C118 118.9(8) . .
C119 C120 C121 124.4(8) . .
C119 C120 H120 117.8 . .
C121 C120 H120 117.8 . .
C114 C121 C120 116.7(8) . .
C114 C121 N105 122.6(7) . .
C120 C121 N105 120.1(7) . .
N105 C122 C123 119.1(9) . .
N105 C122 H122 120.4 . .
C123 C122 H122 120.4 . .
N106 C123 C124 108.5(9) . .
N106 C123 C122 122.7(7) . .
C124 C123 C122 128.8(9) . .
C125 C124 C123 107.6(9) . .
C125 C124 H124 126.2 . .
C123 C124 H124 126.2 . .
C124 C125 C126 107.1(8) . .
C124 C125 H125 126.5 . .
C126 C125 H125 126.5 . .
N106 C126 C125 109.6(9) . .
N106 C126 C127 122.4(8) . .
C125 C126 C127 127.6(9) . .
C126 C127 C130 115.3(8) . .
C126 C127 C128 108.8(8) . .
C130 C127 C128 107.0(10) . .
C126 C127 C129 107.0(10) . .
C130 C127 C129 110.1(8) . .
C128 C127 C129 108.5(9) . .
C127 C128 H12A 109.5 . .
C127 C128 H12B 109.5 . .
H12A C128 H12B 109.5 . .
C127 C128 H12C 109.5 . .
H12A C128 H12C 109.5 . .
H12B C128 H12C 109.5 . .
C127 C129 H12D 109.5 . .
C127 C129 H12E 109.5 . .
H12D C129 H12E 109.5 . .
C127 C129 H12F 109.5 . .
H12D C129 H12F 109.5 . .
H12E C129 H12F 109.5 . .
C131 C130 N107 110.6(10) . .
C131 C130 C127 128.2(10) . .
N107 C130 C127 120.9(9) . .
C130 C131 C132 109.2(10) . .
C130 C131 H131 125.4 . .
C132 C131 H131 125.4 . .
C133 C132 C131 104.1(10) . .
C133 C132 H132 127.9 . .
C131 C132 H132 127.9 . .
C132 C133 N107 110.5(9) . .
C132 C133 C134 129.3(11) . .
N107 C133 C134 120.2(9) . .
N108 C134 C133 125.8(10) . .
N108 C134 H134 117.1 . .
C133 C134 H134 117.1 . .
C136 C135 C142 120.7(8) . .
C136 C135 N108 117.5(8) . .
C142 C135 N108 121.5(8) . .
C135 C136 C137 120.2(8) . .
C135 C136 H136 119.9 . .
C137 C136 H136 119.9 . .
C140 C137 C136 119.0(9) . .
C140 C137 C138 120.9(9) . .
C136 C137 C138 120.1(9) . .
C137 C138 H13A 109.5 . .
C137 C138 H13B 109.5 . .
H13A C138 H13B 109.5 . .
C137 C138 H13C 109.5 . .
H13A C138 H13C 109.5 . .
H13B C138 H13C 109.5 . .
C140 C139 H13D 109.5 . .
C140 C139 H13E 109.5 . .
H13D C139 H13E 109.5 . .
C140 C139 H13F 109.5 . .
H13D C139 H13F 109.5 . .
H13E C139 H13F 109.5 . .
C141 C140 C137 120.0(9) . .
C141 C140 C139 119.6(9) . .
C137 C140 C139 120.4(9) . .
C140 C141 C142 121.7(8) . .
C140 C141 H141 119.2 . .
C142 C141 H141 119.2 . .
C141 C142 C135 118.4(8) . .
C141 C142 N101 117.2(7) . .
C135 C142 N101 124.3(7) . .
N109 C147 C146 123.5(11) . .
N109 C147 H143 118.3 . .
C146 C147 H143 118.3 . .
C145 C146 C147 118.8(11) . .
C145 C146 H144 120.6 . .
C147 C146 H144 120.6 . .
C144 C145 C146 119.5(12) . .
C144 C145 H145 120.3 . .
C146 C145 H145 120.3 . .
C145 C144 C143 118.6(12) . .
C145 C144 H146 120.7 . .
C143 C144 H146 120.7 . .
N109 C143 C144 123.8(10) . .
N109 C143 H147 118.1 . .
C144 C143 H147 118.1 . .
C1 N1 C42 118.1(7) . .
C1 N1 U1 113.4(5) . .
C42 N1 U1 121.6(5) . .
C5 N2 C2 106.3(7) . .
C5 N2 U1 133.6(6) . .
C2 N2 U1 117.2(5) . .
C9 N3 C12 105.3(7) . .
C9 N3 U1 134.2(6) . .
C12 N3 U1 116.1(6) . .
C13 N4 C14 115.6(7) . .
C13 N4 U1 111.4(5) . .
C14 N4 U1 125.6(5) . .
C22 N5 C21 118.8(8) . .
C22 N5 Ce1 110.0(6) . .
C21 N5 Ce1 128.1(6) . .
C26 N6 C23 105.0(8) . .
C26 N6 Ce1 137.1(6) . .
C23 N6 Ce1 114.8(6) . .
C30 N7 C33 107.5(8) . .
C30 N7 Ce1 133.1(6) . .
C33 N7 Ce1 111.6(5) . .
C34 N8 C35 116.3(7) . .
C34 N8 Ce1 107.1(6) . .
C35 N8 Ce1 128.8(5) . .
C43 N9 C47 119.2(10) . .
C43 N9 Ce1 122.5(7) . .
C47 N9 Ce1 118.3(8) . .
C48 N10 C52 118.3(8) . .
C48 N10 Ce1 126.7(6) . .
C52 N10 Ce1 114.6(5) . .
C101 N101 C142 116.9(7) . .
C101 N101 U2 112.4(6) . .
C142 N101 U2 124.9(5) . .
C105 N102 C102 105.5(7) . .
C105 N102 U2 136.9(6) . .
C102 N102 U2 115.3(5) . .
C109 N103 C112 106.6(7) . .
C109 N103 U2 135.0(6) . .
C112 N103 U2 114.4(5) . .
C113 N104 C114 117.2(6) . .
C113 N104 U2 113.0(5) . .
C114 N104 U2 123.0(5) . .
C122 N105 C121 113.2(8) . .
C122 N105 Ce2 115.0(7) . .
C121 N105 Ce2 126.9(5) . .
C126 N106 C123 107.2(7) . .
C126 N106 Ce2 137.5(7) . .
C123 N106 Ce2 115.0(6) . .
C130 N107 C133 105.6(8) . .
C130 N107 Ce2 139.3(7) . .
C133 N107 Ce2 114.9(6) . .
C134 N108 C135 117.5(8) . .
C134 N108 Ce2 109.4(6) . .
C135 N108 Ce2 128.7(5) . .
C147 N109 C143 115.6(9) . .
C147 N109 Ce2 118.0(7) . .
C143 N109 Ce2 124.7(7) . .
U1 O1 Ce1 173.4(3) . .
U1 O2 U1 107.7(2) . 3_577
U2 O3 Ce2 171.9(3) . .
U2 O4 U2 107.8(2) . 3_656
O1 Ce1 N7 137.8(2) . .
O1 Ce1 N6 146.1(2) . .
N7 Ce1 N6 70.8(2) . .
O1 Ce1 N9 103.7(3) . .
N7 Ce1 N9 91.8(2) . .
N6 Ce1 N9 90.1(3) . .
O1 Ce1 N5 85.4(2) . .
N7 Ce1 N5 136.7(3) . .
N6 Ce1 N5 68.5(2) . .
N9 Ce1 N5 74.4(2) . .
O1 Ce1 N10 84.6(2) . .
N7 Ce1 N10 88.7(2) . .
N6 Ce1 N10 77.5(2) . .
N9 Ce1 N10 166.7(2) . .
N5 Ce1 N10 96.2(2) . .
O1 Ce1 N8 78.4(2) . .
N7 Ce1 N8 69.4(2) . .
N6 Ce1 N8 135.5(2) . .
N9 Ce1 N8 72.2(2) . .
N5 Ce1 N8 137.9(2) . .
N10 Ce1 N8 120.24(18) . .
O3 Ce2 N107 142.2(2) . .
O3 Ce2 N106 137.1(3) . .
N107 Ce2 N106 70.4(3) . .
O3 Ce2 N109 103.9(2) . .
N107 Ce2 N109 94.5(3) . .
N106 Ce2 N109 97.4(3) . .
O3 Ce2 N108 84.6(2) . .
N107 Ce2 N108 69.3(2) . .
N106 Ce2 N108 137.6(3) . .
N109 Ce2 N108 73.4(2) . .
O3 Ce2 N110 75.9(2) . .
N107 Ce2 N110 78.0(3) . .
N106 Ce2 N110 92.5(2) . .
N109 Ce2 N110 164.9(3) . .
N108 Ce2 N110 91.6(2) . .
O3 Ce2 N105 80.9(2) . .
N107 Ce2 N105 135.9(2) . .
N106 Ce2 N105 67.9(2) . .
N109 Ce2 N105 77.4(2) . .
N108 Ce2 N105 143.1(2) . .
N110 Ce2 N105 117.0(3) . .
O1 U1 O2 175.6(2) . .
O1 U1 O2 103.5(2) . 3_577
O2 U1 O2 72.3(2) . 3_577
O1 U1 N3 88.2(2) . .
O2 U1 N3 96.1(2) . .
O2 U1 N3 142.2(2) 3_577 .
O1 U1 N2 86.8(2) . .
O2 U1 N2 95.7(2) . .
O2 U1 N2 142.7(2) 3_577 .
N3 U1 N2 72.6(2) . .
O1 U1 N1 71.6(2) . .
O2 U1 N1 106.1(2) . .
O2 U1 N1 83.60(19) 3_577 .
N3 U1 N1 133.9(2) . .
N2 U1 N1 65.5(2) . .
O1 U1 N4 73.7(2) . .
O2 U1 N4 106.8(2) . .
O2 U1 N4 82.4(2) 3_577 .
N3 U1 N4 66.3(2) . .
N2 U1 N4 134.6(2) . .
N1 U1 N4 138.2(2) . .
O1 U1 U1 135.7(2) . 3_577
O2 U1 U1 40.16(15) . 3_577
O2 U1 U1 32.16(13) 3_577 3_577
N3 U1 U1 126.44(16) . 3_577
N2 U1 U1 126.45(16) . 3_577
N1 U1 U1 94.55(15) . 3_577
N4 U1 U1 94.13(15) . 3_577
O3 U2 O4 174.8(2) . .
O3 U2 O4 102.6(2) . 3_656
O4 U2 O4 72.2(2) . 3_656
O3 U2 N102 88.8(2) . .
O4 U2 N102 95.4(2) . .
O4 U2 N102 143.3(2) 3_656 .
O3 U2 N103 87.6(2) . .
O4 U2 N103 96.7(2) . .
O4 U2 N103 143.7(2) 3_656 .
N102 U2 N103 70.4(2) . .
O3 U2 N101 73.3(2) . .
O4 U2 N101 105.5(2) . .
O4 U2 N101 83.1(2) 3_656 .
N102 U2 N101 66.7(2) . .
N103 U2 N101 133.0(2) . .
O3 U2 N104 71.4(2) . .
O4 U2 N104 107.7(2) . .
O4 U2 N104 84.14(19) 3_656 .
N102 U2 N104 132.4(2) . .
N103 U2 N104 66.0(2) . .
N101 U2 N104 138.6(2) . .
O3 U2 U2 134.61(17) . 3_656
O4 U2 U2 40.17(14) . 3_656
O4 U2 U2 32.06(11) 3_656 3_656
N102 U2 U2 126.53(15) . 3_656
N103 U2 U2 127.67(16) . 3_656
N101 U2 U2 93.84(15) . 3_656
N104 U2 U2 95.77(15) . 3_656
C148 N110 C152 120.0 . .
C148 N110 Ce2 122.5(4) . .
C152 N110 Ce2 114.3(5) . .
C149 C148 N110 120.0 . .
C149 C148 H148 120.0 . .
N110 C148 H148 120.0 . .
C150 C149 C148 120.0 . .
C150 C149 H149 120.0 . .
C148 C149 H149 120.0 . .
C149 C150 C151 120.0 . .
C149 C150 H150 120.0 . .
C151 C150 H150 120.0 . .
C152 C151 C150 120.0 . .
C152 C151 H151 120.0 . .
C150 C151 H151 120.0 . .
C151 C152 N110 120.0 . .
C151 C152 H152 120.0 . .
N110 C152 H152 120.0 . .
C200 N200 C204 120.0 . .
C201 C200 N200 120.0 . .
C201 C200 H200 120.0 . .
N200 C200 H200 120.0 . .
C200 C201 C202 120.0 . .
C200 C201 H201 120.0 . .
C202 C201 H201 120.0 . .
C203 C202 C201 120.0 . .
C203 C202 H202 120.0 . .
C201 C202 H202 120.0 . .
C202 C203 C204 120.0 . .
C202 C203 H203 120.0 . .
C204 C203 H203 120.0 . .
C203 C204 N200 120.0 . .
C203 C204 H204 120.0 . .
N200 C204 H204 120.0 . .

loop_
_geom_bond_atom_site_label_1
_geom_bond_atom_site_label_2
_geom_bond_distance
_geom_bond_site_symmetry_2
C1 N1 1.305(10) .
C1 C2 1.425(12) .
C1 H1 0.9500 .
C2 C3 1.369(12) .
C2 N2 1.378(10) .
C3 C4 1.370(13) .
C3 H3 0.9500 .
C4 C5 1.412(12) .
C4 H4 0.9500 .
C5 N2 1.347(11) .
C5 C6 1.518(12) .
C6 C8 1.537(12) .
C6 C7 1.536(12) .
C6 C9 1.551(13) .
C7 H7A 0.9800 .
C7 H7B 0.9800 .
C7 H7C 0.9800 .
C8 H8A 0.9800 .
C8 H8B 0.9800 .
C8 H8C 0.9800 .
C9 N3 1.375(11) .
C9 C10 1.389(12) .
C10 C11 1.380(13) .
C10 H10 0.9500 .
C11 C12 1.390(12) .
C11 H11 0.9500 .
C12 N3 1.379(11) .
C12 C13 1.413(12) .
C13 N4 1.307(11) .
C13 H13 0.9500 .
C14 C21 1.392(12) .
C14 C15 1.427(12) .
C14 N4 1.434(11) .
C15 C16 1.385(12) .
C15 H15 0.9500 .
C16 C19 1.399(14) .
C16 C17 1.530(13) .
C17 H17A 0.9800 .
C17 H17B 0.9800 .
C17 H17C 0.9800 .
C18 C19 1.498(14) .
C18 H18A 0.9800 .
C18 H18B 0.9800 .
C18 H18C 0.9800 .
C19 C20 1.398(13) .
C20 C21 1.406(13) .
C20 H20 0.9500 .
C21 N5 1.430(11) .
C22 N5 1.298(12) .
C22 C23 1.418(13) .
C22 H22 0.9500 .
C23 C24 1.346(14) .
C23 N6 1.392(11) .
C24 C25 1.341(16) .
C24 H24 0.9500 .
C25 C26 1.341(14) .
C25 H25 0.9500 .
C26 N6 1.372(11) .
C26 C27 1.519(14) .
C27 C30 1.495(14) .
C27 C28 1.532(15) .
C27 C29 1.559(16) .
C28 H28A 0.9800 .
C28 H28B 0.9800 .
C28 H28C 0.9800 .
C29 H29A 0.9800 .
C29 H29B 0.9800 .
C29 H29C 0.9800 .
C30 N7 1.341(11) .
C30 C31 1.406(13) .
C31 C32 1.370(14) .
C31 H31 0.9500 .
C32 C33 1.405(12) .
C32 H32 0.9500 .
C33 N7 1.380(11) .
C33 C34 1.393(12) .
C34 N8 1.308(10) .
C34 H34 0.9500 .
C35 C36 1.396(12) .
C35 C42 1.412(11) .
C35 N8 1.430(10) .
C36 C37 1.394(11) .
C36 H36 0.9500 .
C37 C40 1.385(12) .
C37 C38 1.495(12) .
C38 H38A 0.9800 .
C38 H38B 0.9800 .
C38 H38C 0.9800 .
C39 C40 1.486(11) .
C39 H39A 0.9800 .
C39 H39B 0.9800 .
C39 H39C 0.9800 .
C40 C41 1.394(12) .
C41 C42 1.406(11) .
C41 H41 0.9500 .
C42 N1 1.430(10) .
C43 N9 1.338(13) .
C43 C44 1.360(15) .
C43 H43 0.9500 .
C44 C45 1.41(2) .
C44 H44 0.9500 .
C45 C46 1.34(2) .
C45 H45 0.9500 .
C46 C47 1.380(18) .
C46 H46 0.9500 .
C47 N9 1.348(14) .
C47 H47 0.9500 .
C48 N10 1.277(11) .
C48 C49 1.395(14) .
C48 H48 0.9500 .
C49 C50 1.405(14) .
C49 H49 0.9500 .
C50 C51 1.318(14) .
C50 H50 0.9500 .
C51 C52 1.500(15) .
C51 H51 0.9500 .
C52 N10 1.374(11) .
C52 H52 0.9500 .
C101 N101 1.298(10) .
C101 C102 1.416(11) .
C101 H101 0.9500 .
C102 C103 1.388(11) .
C102 N102 1.395(10) .
C103 C104 1.384(13) .
C103 H103 0.9500 .
C104 C105 1.393(12) .
C104 H104 0.9500 .
C105 N102 1.354(10) .
C105 C106 1.512(13) .
C106 C109 1.540(12) .
C106 C108 1.551(13) .
C106 C107 1.562(12) .
C107 H10A 0.9800 .
C107 H10B 0.9800 .
C107 H10C 0.9800 .
C108 H10D 0.9800 .
C108 H10E 0.9800 .
C108 H10F 0.9800 .
C109 N103 1.339(10) .
C109 C110 1.383(12) .
C110 C111 1.385(12) .
C110 H110 0.9500 .
C111 C112 1.383(12) .
C111 H111 0.9500 .
C112 C113 1.388(11) .
C112 N103 1.426(10) .
C113 N104 1.298(10) .
C113 H113 0.9500 .
C114 C115 1.389(12) .
C114 C121 1.413(11) .
C114 N104 1.434(9) .
C115 C116 1.397(11) .
C115 H115 0.9500 .
C116 C119 1.420(11) .
C116 C117 1.491(12) .
C117 H11A 0.9800 .
C117 H11B 0.9800 .
C117 H11C 0.9800 .
C118 C119 1.511(11) .
C118 H11D 0.9800 .
C118 H11E 0.9800 .
C118 H11F 0.9800 .
C119 C120 1.333(12) .
C120 C121 1.413(11) .
C120 H120 0.9500 .
C121 N105 1.419(11) .
C122 N105 1.293(10) .
C122 C123 1.493(14) .
C122 H122 0.9500 .
C123 N106 1.384(12) .
C123 C124 1.391(12) .
C124 C125 1.376(14) .
C124 H124 0.9500 .
C125 C126 1.392(13) .
C125 H125 0.9500 .
C126 N106 1.356(11) .
C126 C127 1.507(14) .
C127 C130 1.548(15) .
C127 C128 1.553(13) .
C127 C129 1.569(15) .
C128 H12A 0.9800 .
C128 H12B 0.9800 .
C128 H12C 0.9800 .
C129 H12D 0.9800 .
C129 H12E 0.9800 .
C129 H12F 0.9800 .
C130 C131 1.335(15) .
C130 N107 1.361(11) .
C131 C132 1.422(16) .
C131 H131 0.9500 .
C132 C133 1.380(14) .
C132 H132 0.9500 .
C133 N107 1.398(12) .
C133 C134 1.414(13) .
C134 N108 1.316(11) .
C134 H134 0.9500 .
C135 C136 1.379(12) .
C135 C142 1.402(12) .
C135 N108 1.450(11) .
C136 C137 1.406(13) .
C136 H136 0.9500 .
C137 C140 1.392(13) .
C137 C138 1.535(13) .
C138 H13A 0.9800 .
C138 H13B 0.9800 .
C138 H13C 0.9800 .
C139 C140 1.535(13) .
C139 H13D 0.9800 .
C139 H13E 0.9800 .
C139 H13F 0.9800 .
C140 C141 1.380(12) .
C141 C142 1.383(11) .
C141 H141 0.9500 .
C142 N101 1.437(10) .
C147 N109 1.335(12) .
C147 C146 1.391(16) .
C147 H143 0.9500 .
C146 C145 1.377(17) .
C146 H144 0.9500 .
C145 C144 1.337(15) .
C145 H145 0.9500 .
C144 C143 1.399(14) .
C144 H146 0.9500 .
C143 N109 1.349(12) .
C143 H147 0.9500 .
N1 U1 2.611(6) .
N2 U1 2.478(7) .
N3 U1 2.433(7) .
N4 U1 2.635(7) .
N5 Ce1 2.619(7) .
N6 Ce1 2.473(7) .
N7 Ce1 2.460(6) .
N8 Ce1 2.664(7) .
N9 Ce1 2.588(8) .
N10 Ce1 2.663(6) .
N101 U2 2.602(7) .
N102 U2 2.467(6) .
N103 U2 2.482(7) .
N104 U2 2.621(6) .
N105 Ce2 2.643(7) .
N106 Ce2 2.495(7) .
N107 Ce2 2.460(7) .
N108 Ce2 2.625(7) .
N109 Ce2 2.576(8) .
O1 U1 1.897(5) .
O1 Ce1 2.251(6) .
O2 U1 1.925(5) .
O2 U1 2.332(5) 3_577
O3 U2 1.888(5) .
O3 Ce2 2.276(5) .
O4 U2 1.935(5) .
O4 U2 2.351(5) 3_656
Ce2 N110 2.633(6) .
U1 O2 2.332(5) 3_577
U1 U1 3.4455(6) 3_577
U2 O4 2.351(5) 3_656
U2 U2 3.4712(6) 3_656
N110 C148 1.3900 .
N110 C152 1.3900 .
C148 C149 1.3900 .
C148 H148 0.9500 .
C149 C150 1.3900 .
C149 H149 0.9500 .
C150 C151 1.3900 .
C150 H150 0.9500 .
C151 C152 1.3900 .
C151 H151 0.9500 .
C152 H152 0.9500 .
N200 C200 1.3900 .
N200 C204 1.3900 .
C200 C201 1.3900 .
C200 H200 0.9500 .
C201 C202 1.3900 .
C201 H201 0.9500 .
C202 C203 1.3900 .
C202 H202 0.9500 .
C203 C204 1.3900 .
C203 H203 0.9500 .
C204 H204 0.9500 .

loop_
_geom_torsion_atom_site_label_1
_geom_torsion_atom_site_label_2
_geom_torsion_atom_site_label_3
_geom_torsion_atom_site_label_4
_geom_torsion
_geom_torsion_site_symmetry_1
_geom_torsion_site_symmetry_4
N1 C1 C2 C3 178.4(10) . .
N1 C1 C2 N2 -6.9(13) . .
N2 C2 C3 C4 -0.8(11) . .
C1 C2 C3 C4 174.2(10) . .
C2 C3 C4 C5 0.6(11) . .
C3 C4 C5 N2 -0.3(11) . .
C3 C4 C5 C6 179.8(9) . .
N2 C5 C6 C8 60.7(11) . .
C4 C5 C6 C8 -119.4(10) . .
N2 C5 C6 C7 -179.0(9) . .
C4 C5 C6 C7 0.9(14) . .
N2 C5 C6 C9 -58.5(11) . .
C4 C5 C6 C9 121.4(10) . .
C5 C6 C9 N3 59.8(10) . .
C8 C6 C9 N3 -58.9(10) . .
C7 C6 C9 N3 -179.3(7) . .
C5 C6 C9 C10 -118.3(10) . .
C8 C6 C9 C10 122.9(10) . .
C7 C6 C9 C10 2.6(12) . .
N3 C9 C10 C11 -0.3(10) . .
C6 C9 C10 C11 178.0(8) . .
C9 C10 C11 C12 -0.2(10) . .
C10 C11 C12 N3 0.6(10) . .
C10 C11 C12 C13 -177.6(8) . .
N3 C12 C13 N4 1.4(12) . .
C11 C12 C13 N4 179.4(8) . .
C21 C14 C15 C16 -2.9(13) . .
N4 C14 C15 C16 178.8(8) . .
C14 C15 C16 C19 3.3(15) . .
C14 C15 C16 C17 179.2(9) . .
C15 C16 C19 C20 -1.5(16) . .
C17 C16 C19 C20 -177.4(10) . .
C15 C16 C19 C18 178.5(12) . .
C17 C16 C19 C18 2.6(18) . .
C16 C19 C20 C21 -0.7(16) . .
C18 C19 C20 C21 179.3(11) . .
C15 C14 C21 C20 0.7(13) . .
N4 C14 C21 C20 179.0(8) . .
C15 C14 C21 N5 -168.8(8) . .
N4 C14 C21 N5 9.5(13) . .
C19 C20 C21 C14 1.1(15) . .
C19 C20 C21 N5 171.1(9) . .
N5 C22 C23 C24 -168.1(13) . .
N5 C22 C23 N6 14.0(16) . .
N6 C23 C24 C25 1.3(16) . .
C22 C23 C24 C25 -176.7(12) . .
C23 C24 C25 C26 -3.1(17) . .
C24 C25 C26 N6 3.7(16) . .
C24 C25 C26 C27 -178.2(12) . .
C25 C26 C27 C30 -156.3(12) . .
N6 C26 C27 C30 21.6(14) . .
C25 C26 C27 C28 -33.4(17) . .
N6 C26 C27 C28 144.5(11) . .
C25 C26 C27 C29 84.1(15) . .
N6 C26 C27 C29 -98.1(11) . .
C26 C27 C30 N7 -50.5(13) . .
C28 C27 C30 N7 -171.8(10) . .
C29 C27 C30 N7 68.0(12) . .
C26 C27 C30 C31 133.9(10) . .
C28 C27 C30 C31 12.6(15) . .
C29 C27 C30 C31 -107.6(11) . .
N7 C30 C31 C32 1.7(12) . .
C27 C30 C31 C32 177.8(10) . .
C30 C31 C32 C33 -1.6(13) . .
C31 C32 C33 N7 1.0(12) . .
C31 C32 C33 C34 169.7(10) . .
N7 C33 C34 N8 3.2(15) . .
C32 C33 C34 N8 -163.9(10) . .
C42 C35 C36 C37 -1.0(13) . .
N8 C35 C36 C37 -175.5(7) . .
C35 C36 C37 C40 1.1(13) . .
C35 C36 C37 C38 178.1(8) . .
C36 C37 C40 C41 -0.4(12) . .
C38 C37 C40 C41 -177.3(8) . .
C36 C37 C40 C39 179.0(8) . .
C38 C37 C40 C39 2.1(13) . .
C37 C40 C41 C42 -0.4(12) . .
C39 C40 C41 C42 -179.8(8) . .
C40 C41 C42 C35 0.5(12) . .
C40 C41 C42 N1 178.6(7) . .
C36 C35 C42 C41 0.2(11) . .
N8 C35 C42 C41 174.5(7) . .
C36 C35 C42 N1 -177.7(7) . .
N8 C35 C42 N1 -3.4(12) . .
N9 C43 C44 C45 0(2) . .
C43 C44 C45 C46 -1(2) . .
C44 C45 C46 C47 1(3) . .
C45 C46 C47 N9 0(2) . .
N10 C48 C49 C50 -9.3(15) . .
C48 C49 C50 C51 -1.1(15) . .
C49 C50 C51 C52 2.2(14) . .
C50 C51 C52 N10 6.0(13) . .
N101 C101 C102 C103 -176.3(8) . .
N101 C101 C102 N102 5.8(12) . .
N102 C102 C103 C104 0.5(9) . .
C101 C102 C103 C104 -177.5(8) . .
C102 C103 C104 C105 -0.9(10) . .
C103 C104 C105 N102 1.0(10) . .
C103 C104 C105 C106 177.2(8) . .
N102 C105 C106 C109 56.2(10) . .
C104 C105 C106 C109 -119.7(9) . .
N102 C105 C106 C108 -64.2(10) . .
C104 C105 C106 C108 119.9(10) . .
N102 C105 C106 C107 176.3(7) . .
C104 C105 C106 C107 0.4(13) . .
C105 C106 C109 N103 -60.2(11) . .
C108 C106 C109 N103 59.4(11) . .
C107 C106 C109 N103 179.5(9) . .
C105 C106 C109 C110 118.7(10) . .
C108 C106 C109 C110 -121.6(11) . .
C107 C106 C109 C110 -1.5(14) . .
N103 C109 C110 C111 2.1(11) . .
C106 C109 C110 C111 -176.9(9) . .
C109 C110 C111 C112 -2.1(12) . .
C110 C111 C112 C113 179.0(10) . .
C110 C111 C112 N103 1.4(12) . .
C111 C112 C113 N104 -178.6(11) . .
N103 C112 C113 N104 -1.2(14) . .
C121 C114 C115 C116 1.3(13) . .
N104 C114 C115 C116 -179.8(7) . .
C114 C115 C116 C119 0.8(13) . .
C114 C115 C116 C117 179.1(8) . .
C115 C116 C119 C120 -3.1(13) . .
C117 C116 C119 C120 178.6(8) . .
C115 C116 C119 C118 179.2(8) . .
C117 C116 C119 C118 0.9(13) . .
C116 C119 C120 C121 3.4(14) . .
C118 C119 C120 C121 -178.9(8) . .
C115 C114 C121 C120 -1.1(12) . .
N104 C114 C121 C120 -179.9(7) . .
C115 C114 C121 N105 170.1(8) . .
N104 C114 C121 N105 -8.7(13) . .
C119 C120 C121 C114 -1.3(13) . .
C119 C120 C121 N105 -172.7(8) . .
N105 C122 C123 N106 -1.9(13) . .
N105 C122 C123 C124 179.9(9) . .
N106 C123 C124 C125 -1.2(11) . .
C122 C123 C124 C125 177.2(9) . .
C123 C124 C125 C126 0.5(11) . .
C124 C125 C126 N106 0.4(11) . .
C124 C125 C126 C127 173.1(10) . .
N106 C126 C127 C130 -42.3(14) . .
C125 C126 C127 C130 145.9(10) . .
N106 C126 C127 C128 -162.5(10) . .
C125 C126 C127 C128 25.7(15) . .
N106 C126 C127 C129 80.6(11) . .
C125 C126 C127 C129 -91.3(11) . .
C126 C127 C130 C131 -146.9(11) . .
C128 C127 C130 C131 -25.8(15) . .
C129 C127 C130 C131 91.9(14) . .
C126 C127 C130 N107 40.6(12) . .
C128 C127 C130 N107 161.8(8) . .
C129 C127 C130 N107 -80.6(11) . .
N107 C130 C131 C132 0.3(14) . .
C127 C130 C131 C132 -172.8(10) . .
C130 C131 C132 C133 -0.6(14) . .
C131 C132 C133 N107 0.7(13) . .
C131 C132 C133 C134 -176.6(10) . .
C132 C133 C134 N108 -177.3(10) . .
N107 C133 C134 N108 5.6(14) . .
C142 C135 C136 C137 1.8(15) . .
N108 C135 C136 C137 175.2(8) . .
C135 C136 C137 C140 -3.5(15) . .
C135 C136 C137 C138 179.2(10) . .
C136 C137 C140 C141 2.1(15) . .
C138 C137 C140 C141 179.4(10) . .
C136 C137 C140 C139 -177.1(9) . .
C138 C137 C140 C139 0.2(15) . .
C137 C140 C141 C142 1.2(14) . .
C139 C140 C141 C142 -179.7(9) . .
C140 C141 C142 C135 -2.9(13) . .
C140 C141 C142 N101 175.5(8) . .
C136 C135 C142 C141 1.4(13) . .
N108 C135 C142 C141 -171.7(8) . .
C136 C135 C142 N101 -176.8(8) . .
N108 C135 C142 N101 10.0(13) . .
N109 C147 C146 C145 -0.8(19) . .
C147 C146 C145 C144 0(2) . .
C146 C145 C144 C143 2.1(19) . .
C145 C144 C143 N109 -4.0(18) . .
C2 C1 N1 C42 171.9(8) . .
C2 C1 N1 U1 20.4(10) . .
C41 C42 N1 C1 126.1(8) . .
C35 C42 N1 C1 -56.0(11) . .
C41 C42 N1 U1 -84.8(8) . .
C35 C42 N1 U1 93.1(8) . .
C4 C5 N2 C2 -0.2(10) . .
C6 C5 N2 C2 179.7(8) . .
C4 C5 N2 U1 -159.6(6) . .
C6 C5 N2 U1 20.3(13) . .
C3 C2 N2 C5 0.6(10) . .
C1 C2 N2 C5 -175.1(8) . .
C3 C2 N2 U1 164.0(6) . .
C1 C2 N2 U1 -11.7(11) . .
C10 C9 N3 C12 0.6(9) . .
C6 C9 N3 C12 -177.8(7) . .
C10 C9 N3 U1 155.2(6) . .
C6 C9 N3 U1 -23.2(12) . .
C11 C12 N3 C9 -0.8(9) . .
C13 C12 N3 C9 177.6(7) . .
C11 C12 N3 U1 -160.7(5) . .
C13 C12 N3 U1 17.6(10) . .
C12 C13 N4 C14 -169.3(7) . .
C12 C13 N4 U1 -17.6(9) . .
C21 C14 N4 C13 49.3(11) . .
C15 C14 N4 C13 -132.5(8) . .
C21 C14 N4 U1 -97.9(9) . .
C15 C14 N4 U1 80.4(9) . .
C23 C22 N5 C21 -164.5(10) . .
C23 C22 N5 Ce1 -3.0(13) . .
C14 C21 N5 C22 -139.3(10) . .
C20 C21 N5 C22 51.1(12) . .
C14 C21 N5 Ce1 62.9(11) . .
C20 C21 N5 Ce1 -106.6(9) . .
C25 C26 N6 C23 -2.9(13) . .
C27 C26 N6 C23 178.9(9) . .
C25 C26 N6 Ce1 -161.0(9) . .
C27 C26 N6 Ce1 20.8(16) . .
C24 C23 N6 C26 0.9(12) . .
C22 C23 N6 C26 179.3(9) . .
C24 C23 N6 Ce1 164.7(8) . .
C22 C23 N6 Ce1 -16.9(11) . .
C31 C30 N7 C33 -1.1(10) . .
C27 C30 N7 C33 -177.3(9) . .
C31 C30 N7 Ce1 -146.5(7) . .
C27 C30 N7 Ce1 37.3(13) . .
C34 C33 N7 C30 -169.1(9) . .
C32 C33 N7 C30 0.1(10) . .
C34 C33 N7 Ce1 -15.5(11) . .
C32 C33 N7 Ce1 153.6(7) . .
C33 C34 N8 C35 162.0(9) . .
C33 C34 N8 Ce1 9.9(11) . .
C36 C35 N8 C34 -40.6(11) . .
C42 C35 N8 C34 145.3(8) . .
C36 C35 N8 Ce1 104.4(8) . .
C42 C35 N8 Ce1 -69.8(9) . .
C44 C43 N9 C47 -0.1(16) . .
C44 C43 N9 Ce1 -178.1(9) . .
C46 C47 N9 C43 0.1(17) . .
C46 C47 N9 Ce1 178.2(10) . .
C49 C48 N10 C52 17.4(14) . .
C49 C48 N10 Ce1 -170.1(7) . .
C51 C52 N10 C48 -15.6(12) . .
C51 C52 N10 Ce1 170.9(6) . .
C102 C101 N101 C142 -174.1(7) . .
C102 C101 N101 U2 -19.5(9) . .
C141 C142 N101 C101 -125.8(8) . .
C135 C142 N101 C101 52.5(11) . .
C141 C142 N101 U2 83.1(8) . .
C135 C142 N101 U2 -98.6(9) . .
C104 C105 N102 C102 -0.7(9) . .
C106 C105 N102 C102 -177.3(7) . .
C104 C105 N102 U2 160.5(6) . .
C106 C105 N102 U2 -16.0(12) . .
C103 C102 N102 C105 0.1(9) . .
C101 C102 N102 C105 178.4(7) . .
C103 C102 N102 U2 -165.9(5) . .
C101 C102 N102 U2 12.4(9) . .
C110 C109 N103 C112 -1.2(10) . .
C106 C109 N103 C112 177.9(8) . .
C110 C109 N103 U2 -156.2(6) . .
C106 C109 N103 U2 22.9(13) . .
C111 C112 N103 C109 -0.1(10) . .
C113 C112 N103 C109 -178.1(8) . .
C111 C112 N103 U2 160.7(7) . .
C113 C112 N103 U2 -17.3(11) . .
C112 C113 N104 C114 170.0(8) . .
C112 C113 N104 U2 17.8(11) . .
C115 C114 N104 C113 129.4(9) . .
C121 C114 N104 C113 -51.8(11) . .
C115 C114 N104 U2 -81.5(9) . .
C121 C114 N104 U2 97.3(8) . .
C123 C122 N105 C121 162.3(8) . .
C123 C122 N105 Ce2 5.4(10) . .
C114 C121 N105 C122 139.3(9) . .
C120 C121 N105 C122 -49.8(11) . .
C114 C121 N105 Ce2 -67.2(11) . .
C120 C121 N105 Ce2 103.7(8) . .
C125 C126 N106 C123 -1.1(11) . .
C127 C126 N106 C123 -174.2(9) . .
C125 C126 N106 Ce2 -173.2(7) . .
C127 C126 N106 Ce2 13.7(15) . .
C124 C123 N106 C126 1.4(10) . .
C122 C123 N106 C126 -177.1(8) . .
C124 C123 N106 Ce2 175.5(6) . .
C122 C123 N106 Ce2 -3.0(11) . .
C131 C130 N107 C133 0.1(12) . .
C127 C130 N107 C133 173.9(8) . .
C131 C130 N107 Ce2 175.9(8) . .
C127 C130 N107 Ce2 -10.4(14) . .
C132 C133 N107 C130 -0.6(11) . .
C134 C133 N107 C130 177.0(8) . .
C132 C133 N107 Ce2 -177.5(7) . .
C134 C133 N107 Ce2 0.1(11) . .
C133 C134 N108 C135 -166.0(8) . .
C133 C134 N108 Ce2 -7.4(11) . .
C136 C135 N108 C134 42.5(12) . .
C142 C135 N108 C134 -144.2(9) . .
C136 C135 N108 Ce2 -111.3(9) . .
C142 C135 N108 Ce2 62.0(10) . .
C146 C147 N109 C143 -0.8(16) . .
C146 C147 N109 Ce2 -166.8(9) . .
C144 C143 N109 C147 3.2(15) . .
C144 C143 N109 Ce2 168.2(8) . .
U1 O1 Ce1 N7 -155(3) . .
U1 O1 Ce1 N6 65(3) . .
U1 O1 Ce1 N9 -46(3) . .
U1 O1 Ce1 N5 26(3) . .
U1 O1 Ce1 N10 123(3) . .
U1 O1 Ce1 N8 -115(3) . .
C30 N7 Ce1 O1 -159.6(7) . .
C33 N7 Ce1 O1 56.1(7) . .
C30 N7 Ce1 N6 -1.8(8) . .
C33 N7 Ce1 N6 -146.2(6) . .
C30 N7 Ce1 N9 87.6(8) . .
C33 N7 Ce1 N9 -56.7(6) . .
C30 N7 Ce1 N5 18.7(10) . .
C33 N7 Ce1 N5 -125.7(6) . .
C30 N7 Ce1 N10 -79.0(8) . .
C33 N7 Ce1 N10 136.6(6) . .
C30 N7 Ce1 N8 157.8(9) . .
C33 N7 Ce1 N8 13.4(5) . .
C26 N6 Ce1 O1 125.4(9) . .
C23 N6 Ce1 O1 -31.2(9) . .
C26 N6 Ce1 N7 -27.5(10) . .
C23 N6 Ce1 N7 175.9(7) . .
C26 N6 Ce1 N9 -119.4(10) . .
C23 N6 Ce1 N9 84.0(6) . .
C26 N6 Ce1 N5 167.5(11) . .
C23 N6 Ce1 N5 10.8(6) . .
C26 N6 Ce1 N10 65.5(10) . .
C23 N6 Ce1 N10 -91.1(6) . .
C26 N6 Ce1 N8 -55.1(11) . .
C23 N6 Ce1 N8 148.2(6) . .
C43 N9 Ce1 O1 7.9(8) . .
C47 N9 Ce1 O1 -170.1(7) . .
C43 N9 Ce1 N7 148.4(7) . .
C47 N9 Ce1 N7 -29.7(7) . .
C43 N9 Ce1 N6 -140.8(8) . .
C47 N9 Ce1 N6 41.2(7) . .
C43 N9 Ce1 N5 -73.2(7) . .
C47 N9 Ce1 N5 108.7(8) . .
C43 N9 Ce1 N10 -119.5(11) . .
C47 N9 Ce1 N10 62.5(13) . .
C43 N9 Ce1 N8 80.8(7) . .
C47 N9 Ce1 N8 -97.3(7) . .
C22 N5 Ce1 O1 153.8(7) . .
C21 N5 Ce1 O1 -46.9(7) . .
C22 N5 Ce1 N7 -25.0(8) . .
C21 N5 Ce1 N7 134.3(7) . .
C22 N5 Ce1 N6 -4.2(6) . .
C21 N5 Ce1 N6 155.1(8) . .
C22 N5 Ce1 N9 -100.7(7) . .
C21 N5 Ce1 N9 58.6(7) . .
C22 N5 Ce1 N10 69.7(7) . .
C21 N5 Ce1 N10 -131.0(7) . .
C22 N5 Ce1 N8 -139.2(6) . .
C21 N5 Ce1 N8 20.1(9) . .
C48 N10 Ce1 O1 -123.1(7) . .
C52 N10 Ce1 O1 49.7(5) . .
C48 N10 Ce1 N7 98.6(7) . .
C52 N10 Ce1 N7 -88.6(5) . .
C48 N10 Ce1 N6 28.0(7) . .
C52 N10 Ce1 N6 -159.3(5) . .
C48 N10 Ce1 N9 6.1(13) . .
C52 N10 Ce1 N9 178.9(10) . .
C48 N10 Ce1 N5 -38.3(7) . .
C52 N10 Ce1 N5 134.5(5) . .
C48 N10 Ce1 N8 163.7(7) . .
C52 N10 Ce1 N8 -23.5(6) . .
C34 N8 Ce1 O1 -164.4(6) . .
C35 N8 Ce1 O1 48.2(6) . .
C34 N8 Ce1 N7 -12.0(5) . .
C35 N8 Ce1 N7 -159.5(7) . .
C34 N8 Ce1 N6 15.9(7) . .
C35 N8 Ce1 N6 -131.5(6) . .
C34 N8 Ce1 N9 87.0(6) . .
C35 N8 Ce1 N9 -60.4(7) . .
C34 N8 Ce1 N5 126.0(6) . .
C35 N8 Ce1 N5 -21.4(8) . .
C34 N8 Ce1 N10 -87.7(6) . .
C35 N8 Ce1 N10 124.9(6) . .
U2 O3 Ce2 N107 97(2) . .
U2 O3 Ce2 N106 -137(2) . .
U2 O3 Ce2 N109 -20(2) . .
U2 O3 Ce2 N108 52(2) . .
U2 O3 Ce2 N110 145(2) . .
U2 O3 Ce2 N105 -94(2) . .
C130 N107 Ce2 O3 132.7(8) . .
C133 N107 Ce2 O3 -51.8(8) . .
C130 N107 Ce2 N106 -11.4(9) . .
C133 N107 Ce2 N106 164.1(7) . .
C130 N107 Ce2 N109 -107.7(9) . .
C133 N107 Ce2 N109 67.9(6) . .
C130 N107 Ce2 N108 -178.0(10) . .
C133 N107 Ce2 N108 -2.5(6) . .
C130 N107 Ce2 N110 85.6(9) . .
C133 N107 Ce2 N110 -98.9(6) . .
C130 N107 Ce2 N105 -31.1(11) . .
C133 N107 Ce2 N105 144.4(6) . .
C126 N106 Ce2 O3 -138.2(9) . .
C123 N106 Ce2 O3 50.2(7) . .
C126 N106 Ce2 N107 10.0(9) . .
C123 N106 Ce2 N107 -161.6(7) . .
C126 N106 Ce2 N109 102.2(9) . .
C123 N106 Ce2 N109 -69.4(7) . .
C126 N106 Ce2 N108 28.8(11) . .
C123 N106 Ce2 N108 -142.8(6) . .
C126 N106 Ce2 N110 -66.3(9) . .
C123 N106 Ce2 N110 122.1(6) . .
C126 N106 Ce2 N105 175.4(10) . .
C123 N106 Ce2 N105 3.8(6) . .
C147 N109 Ce2 O3 170.3(8) . .
C143 N109 Ce2 O3 5.7(8) . .
C147 N109 Ce2 N107 23.5(8) . .
C143 N109 Ce2 N107 -141.1(8) . .
C147 N109 Ce2 N106 -47.3(8) . .
C143 N109 Ce2 N106 148.1(8) . .
C147 N109 Ce2 N108 90.3(8) . .
C143 N109 Ce2 N108 -74.3(8) . .
C147 N109 Ce2 N110 83.0(12) . .
C143 N109 Ce2 N110 -81.6(13) . .
C147 N109 Ce2 N105 -112.6(8) . .
C143 N109 Ce2 N105 82.8(8) . .
C134 N108 Ce2 O3 157.0(6) . .
C135 N108 Ce2 O3 -47.4(6) . .
C134 N108 Ce2 N107 4.8(5) . .
C135 N108 Ce2 N107 160.3(7) . .
C134 N108 Ce2 N106 -14.1(7) . .
C135 N108 Ce2 N106 141.4(6) . .
C134 N108 Ce2 N109 -96.7(6) . .
C135 N108 Ce2 N109 58.8(6) . .
C134 N108 Ce2 N110 81.3(6) . .
C135 N108 Ce2 N110 -123.1(6) . .
C134 N108 Ce2 N105 -136.0(5) . .
C135 N108 Ce2 N105 19.5(8) . .
C122 N105 Ce2 O3 -155.0(6) . .
C121 N105 Ce2 O3 51.9(6) . .
C122 N105 Ce2 N107 15.0(7) . .
C121 N105 Ce2 N107 -138.1(6) . .
C122 N105 Ce2 N106 -5.0(6) . .
C121 N105 Ce2 N106 -158.1(7) . .
C122 N105 Ce2 N109 98.4(6) . .
C121 N105 Ce2 N109 -54.7(6) . .
C122 N105 Ce2 N108 136.9(6) . .
C121 N105 Ce2 N108 -16.2(8) . .
C122 N105 Ce2 N110 -86.0(6) . .
C121 N105 Ce2 N110 120.8(6) . .
Ce1 O1 U1 O2 65(5) . .
Ce1 O1 U1 O2 46(3) . 3_577
Ce1 O1 U1 N3 -98(3) . .
Ce1 O1 U1 N2 -171(3) . .
Ce1 O1 U1 N1 124(3) . .
Ce1 O1 U1 N4 -32(3) . .
Ce1 O1 U1 U1 47(3) . 3_577
U1 O2 U1 O1 -20(3) 3_577 .
U1 O2 U1 O2 0.0 3_577 3_577
U1 O2 U1 N3 143.1(2) 3_577 .
U1 O2 U1 N2 -143.8(2) 3_577 .
U1 O2 U1 N1 -77.7(2) 3_577 .
U1 O2 U1 N4 76.1(3) 3_577 .
C9 N3 U1 O1 -97.5(8) . .
C12 N3 U1 O1 55.1(6) . .
C9 N3 U1 O2 83.8(8) . .
C12 N3 U1 O2 -123.6(6) . .
C9 N3 U1 O2 152.6(7) . 3_577
C12 N3 U1 O2 -54.8(7) . 3_577
C9 N3 U1 N2 -10.3(7) . .
C12 N3 U1 N2 142.3(6) . .
C9 N3 U1 N1 -35.5(9) . .
C12 N3 U1 N1 117.1(6) . .
C9 N3 U1 N4 -170.5(8) . .
C12 N3 U1 N4 -17.9(5) . .
C9 N3 U1 U1 112.5(7) . 3_577
C12 N3 U1 U1 -94.9(6) . 3_577
C5 N2 U1 O1 101.4(8) . .
C2 N2 U1 O1 -56.3(6) . .
C5 N2 U1 O2 -82.2(8) . .
C2 N2 U1 O2 120.0(6) . .
C5 N2 U1 O2 -150.4(7) . 3_577
C2 N2 U1 O2 51.9(7) . 3_577
C5 N2 U1 N3 12.3(8) . .
C2 N2 U1 N3 -145.4(6) . .
C5 N2 U1 N1 172.7(8) . .
C2 N2 U1 N1 14.9(6) . .
C5 N2 U1 N4 38.1(9) . .
C2 N2 U1 N4 -119.6(6) . .
C5 N2 U1 U1 -110.5(8) . 3_577
C2 N2 U1 U1 91.8(6) . 3_577
C1 N1 U1 O1 76.8(6) . .
C42 N1 U1 O1 -73.6(6) . .
C1 N1 U1 O2 -107.1(6) . .
C42 N1 U1 O2 102.5(6) . .
C1 N1 U1 O2 -176.6(6) . 3_577
C42 N1 U1 O2 33.0(6) . 3_577
C1 N1 U1 N3 8.4(7) . .
C42 N1 U1 N3 -142.0(6) . .
C1 N1 U1 N2 -18.1(6) . .
C42 N1 U1 N2 -168.5(6) . .
C1 N1 U1 N4 112.3(6) . .
C42 N1 U1 N4 -38.1(7) . .
C1 N1 U1 U1 -146.3(6) . 3_577
C42 N1 U1 U1 63.3(6) . 3_577
C13 N4 U1 O1 -76.9(6) . .
C14 N4 U1 O1 71.4(6) . .
C13 N4 U1 O2 107.7(6) . .
C14 N4 U1 O2 -104.0(6) . .
C13 N4 U1 O2 176.6(6) . 3_577
C14 N4 U1 O2 -35.1(6) . 3_577
C13 N4 U1 N3 18.3(5) . .
C14 N4 U1 N3 166.7(7) . .
C13 N4 U1 N2 -8.6(7) . .
C14 N4 U1 N2 139.7(6) . .
C13 N4 U1 N1 -111.9(6) . .
C14 N4 U1 N1 36.4(8) . .
C13 N4 U1 U1 146.6(5) . 3_577
C14 N4 U1 U1 -65.1(6) . 3_577
Ce2 O3 U2 O4 19(4) . .
Ce2 O3 U2 O4 20(2) . 3_656
Ce2 O3 U2 N102 -124(2) . .
Ce2 O3 U2 N103 165(2) . .
Ce2 O3 U2 N101 -58(2) . .
Ce2 O3 U2 N104 100(2) . .
Ce2 O3 U2 U2 20(2) . 3_656
U2 O4 U2 O3 1(3) 3_656 .
U2 O4 U2 O4 0.0 3_656 3_656
U2 O4 U2 N102 144.6(2) 3_656 .
U2 O4 U2 N103 -144.5(2) 3_656 .
U2 O4 U2 N101 77.3(2) 3_656 .
U2 O4 U2 N104 -77.6(3) 3_656 .
C105 N102 U2 O3 -102.6(8) . .
C102 N102 U2 O3 57.3(5) . .
C105 N102 U2 O4 80.5(8) . .
C102 N102 U2 O4 -119.5(5) . .
C105 N102 U2 O4 147.8(7) . 3_656
C102 N102 U2 O4 -52.2(7) . 3_656
C105 N102 U2 N103 -14.7(7) . .
C102 N102 U2 N103 145.2(6) . .
C105 N102 U2 N101 -175.0(8) . .
C102 N102 U2 N101 -15.0(5) . .
C105 N102 U2 N104 -39.5(9) . .
C102 N102 U2 N104 120.5(5) . .
C105 N102 U2 U2 108.2(7) . 3_656
C102 N102 U2 U2 -91.8(5) . 3_656
C109 N103 U2 O3 100.4(8) . .
C112 N103 U2 O3 -53.2(6) . .
C109 N103 U2 O4 -82.6(8) . .
C112 N103 U2 O4 123.9(6) . .
C109 N103 U2 O4 -151.5(7) . 3_656
C112 N103 U2 O4 54.9(7) . 3_656
C109 N103 U2 N102 10.8(8) . .
C112 N103 U2 N102 -142.7(6) . .
C109 N103 U2 N101 36.0(9) . .
C112 N103 U2 N101 -117.6(6) . .
C109 N103 U2 N104 171.0(8) . .
C112 N103 U2 N104 17.5(6) . .
C109 N103 U2 U2 -110.8(8) . 3_656
C112 N103 U2 U2 95.7(6) . 3_656
C101 N101 U2 O3 -78.2(5) . .
C142 N101 U2 O3 74.0(6) . .
C101 N101 U2 O4 107.1(5) . .
C142 N101 U2 O4 -100.7(6) . .
C101 N101 U2 O4 176.4(5) . 3_656
C142 N101 U2 O4 -31.3(6) . 3_656
C101 N101 U2 N102 17.8(5) . .
C142 N101 U2 N102 170.0(6) . .
C101 N101 U2 N103 -8.1(6) . .
C142 N101 U2 N103 144.2(6) . .
C101 N101 U2 N104 -110.6(6) . .
C142 N101 U2 N104 41.6(7) . .
C101 N101 U2 U2 146.2(5) . 3_656
C142 N101 U2 U2 -61.6(6) . 3_656
C113 N104 U2 O3 77.3(6) . .
C114 N104 U2 O3 -73.0(6) . .
C113 N104 U2 O4 -108.1(6) . .
C114 N104 U2 O4 101.6(6) . .
C113 N104 U2 O4 -177.3(6) . 3_656
C114 N104 U2 O4 32.4(6) . 3_656
C113 N104 U2 N102 7.1(7) . .
C114 N104 U2 N102 -143.2(6) . .
C113 N104 U2 N103 -18.5(6) . .
C114 N104 U2 N103 -168.8(7) . .
C113 N104 U2 N101 110.1(6) . .
C114 N104 U2 N101 -40.2(7) . .
C113 N104 U2 U2 -147.4(6) . 3_656
C114 N104 U2 U2 62.3(6) . 3_656
O3 Ce2 N110 C148 -132.9(4) . .
N107 Ce2 N110 C148 19.5(4) . .
N106 Ce2 N110 C148 88.9(4) . .
N109 Ce2 N110 C148 -41.8(11) . .
N108 Ce2 N110 C148 -48.9(4) . .
N105 Ce2 N110 C148 155.3(4) . .
O3 Ce2 N110 C152 67.4(4) . .
N107 Ce2 N110 C152 -140.2(4) . .
N106 Ce2 N110 C152 -70.8(4) . .
N109 Ce2 N110 C152 158.4(9) . .
N108 Ce2 N110 C152 151.4(4) . .
N105 Ce2 N110 C152 -4.5(4) . .
C152 N110 C148 C149 0.0 . .
Ce2 N110 C148 C149 -158.7(5) . .
N110 C148 C149 C150 0.0 . .
C148 C149 C150 C151 0.0 . .
C149 C150 C151 C152 0.0 . .
C150 C151 C152 N110 0.0 . .
C148 N110 C152 C151 0.0 . .
Ce2 N110 C152 C151 160.3(4) . .
C204 N200 C200 C201 0.0 . .
N200 C200 C201 C202 0.0 . .
C200 C201 C202 C203 0.0 . .
C201 C202 C203 C204 0.0 . .
C202 C203 C204 N200 0.0 . .
C200 N200 C204 C203 0.0 . .
